data_4130588
loop_
_publ_author_name
'Okujima, Tetsuo'
'Ando, Chie'
'Agrawal, Saurabh'
'Matsumoto, Hiroki'
'Mori, Shigeki'
'Ohara, Keishi'
'Hisaki, Ichiro'
'Nakae, Takahiro'
'Takase, Masayoshi'
'Uno, Hidemitsu'
'Kobayashi, Nagao'

_publ_section_title
;
 Template Synthesis of Decaphyrin without Meso-Bridges: Cyclo[10]pyrrole.
;
_journal_issue 24
_journal_name_full 'Journal of the American Chemical Society'
_journal_page_first 7540
_journal_page_last 7543
_journal_paper_doi 10.1021/jacs.6b04941
_journal_volume 138
_journal_year 2016
_chemical_formula_moiety 'C220 H230 N10'
_chemical_formula_sum 'C220 H230 N10'
_chemical_formula_weight 3014.30
_space_group_IT_number 2
_space_group_name_Hall '-P 1'
_space_group_name_H-M_alt 'P -1'
_symmetry_cell_setting triclinic
_symmetry_Int_Tables_number 2
_symmetry_space_group_name_Hall '-P 1'
_symmetry_space_group_name_H-M 'P -1'
_atom_sites_solution_hydrogens geom
_atom_sites_solution_primary direct
_atom_sites_solution_secondary difmap
_cell_angle_alpha 114.8358(7)
_cell_angle_beta 97.8836(7)
_cell_angle_gamma 103.4842(5)
_cell_formula_units_Z 1
_cell_length_a 13.8029(2)
_cell_length_b 24.1019(4)
_cell_length_c 24.1387(3)
_cell_measurement_reflns_used 21294
_cell_measurement_temperature 100
_cell_measurement_theta_max 28.855
_cell_measurement_theta_min 2.260
_cell_volume 6830.69(18)
_computing_cell_refinement CrystalClear
_computing_data_collection CrystalClear
_computing_data_reduction HKL2000
_computing_molecular_graphics 'CrystalStructure 4.0'
_computing_publication_material 'CrystalStructure 4.0 (Rigaku, 2010)'
_computing_structure_refinement 'SHELXL-2014 (Sheldrick, 2014)'
_computing_structure_solution 'SHELXS97 (Sheldrick, 2008)'
_diffrn_ambient_temperature 100
_diffrn_measured_fraction_theta_full 0.853
_diffrn_measured_fraction_theta_max 0.849
_diffrn_measurement_device_type PIRATUS
_diffrn_measurement_method \w
_diffrn_radiation_type synchrotron
_diffrn_radiation_wavelength 0.80000
_diffrn_reflns_av_unetI/netI 0.0484
_diffrn_reflns_Laue_measured_fraction_full 0.853
_diffrn_reflns_Laue_measured_fraction_max 0.849
_diffrn_reflns_limit_h_max 16
_diffrn_reflns_limit_h_min -16
_diffrn_reflns_limit_k_max 25
_diffrn_reflns_limit_k_min -29
_diffrn_reflns_limit_l_max 29
_diffrn_reflns_limit_l_min 0
_diffrn_reflns_number 21312
_diffrn_reflns_point_group_measured_fraction_full 0.853
_diffrn_reflns_point_group_measured_fraction_max 0.849
_diffrn_reflns_theta_full 28.685
_diffrn_reflns_theta_max 28.855
_diffrn_reflns_theta_min 2.260
_exptl_absorpt_coefficient_mu 0.053
_exptl_absorpt_correction_type multi-scan
_exptl_absorpt_process_details 'ABSCOR (Rigaku, 1995)'
_exptl_crystal_colour blue
_exptl_crystal_density_diffrn 0.733
_exptl_crystal_density_method 'not measured'
_exptl_crystal_description block
_exptl_crystal_F_000 1620.00
_exptl_crystal_size_max 0.100
_exptl_crystal_size_mid 0.100
_exptl_crystal_size_min 0.100
_refine_diff_density_max 0.350
_refine_diff_density_min -0.300
_refine_ls_extinction_method none
_refine_ls_goodness_of_fit_ref 1.206
_refine_ls_hydrogen_treatment constr
_refine_ls_number_parameters 1193
_refine_ls_number_reflns 21292
_refine_ls_number_restraints 2318
_refine_ls_restrained_S_all 1.218
_refine_ls_R_factor_all 0.1300
_refine_ls_R_factor_gt 0.1130
_refine_ls_shift/su_max 0.000
_refine_ls_shift/su_mean 0.000
_refine_ls_structure_factor_coef Fsqd
_refine_ls_weighting_details 'w = 1/[\s^2^(Fo^2^)+(0.0790P)^2^+4.8900P] where P=(Fo^2^+2Fc^2^)/3'
_refine_ls_weighting_scheme calc
_refine_ls_wR_factor_gt 0.2844
_refine_ls_wR_factor_ref 0.2909
_reflns_number_gt 14806
_reflns_number_total 21312
_reflns_threshold_expression F^2^>2.0\s(F^2^)
_cod_data_source_file ja6b04941_si_002.cif
_cod_data_source_block Cyclo10pyrrole
_cod_original_cell_volume 6830.69(19)
_cod_database_code 4130588
_platon_squeeze_void_probe_radius 1.20
_shelxl_version_number 2013-2

loop_
_symmetry_equiv_pos_site_id
_symmetry_equiv_pos_as_xyz
1 +X,+Y,+Z
2 -X,-Y,-Z

loop_
_atom_site_label
_atom_site_type_symbol
_atom_site_fract_x
_atom_site_fract_y
_atom_site_fract_z
_atom_site_U_iso_or_equiv
_atom_site_adp_type
_atom_site_occupancy
_atom_site_site_symmetry_order
_atom_site_calc_flag
_atom_site_refinement_flags_posn
_atom_site_refinement_flags_adp
_atom_site_refinement_flags_occupancy
_atom_site_disorder_assembly
_atom_site_disorder_group
N1 N 0.3436(2) 0.40004(13) 0.26897(14) 0.0638(8) Uani 1 1 d . U . . .
H1 H 0.3568 0.4126 0.3099 0.077 Uiso 1 1 calc R U . . .
N2 N 0.3053(2) 0.53096(13) 0.32925(13) 0.0619(7) Uani 1 1 d . U . . .
H2 H 0.3572 0.5331 0.3566 0.074 Uiso 1 1 calc R U . . .
N3 N 0.3213(2) 0.64284(14) 0.45798(13) 0.0617(7) Uani 1 1 d . U . . .
H3 H 0.3344 0.6123 0.4656 0.074 Uiso 1 1 calc R U . . .
N4 N 0.4276(2) 0.70785(13) 0.60184(13) 0.0607(7) Uani 1 1 d . U . . .
H4N H 0.4557 0.6779 0.5835 0.073 Uiso 1 1 calc R U . . .
N5 N 0.5342(2) 0.68438(14) 0.70625(13) 0.0619(7) Uani 1 1 d . U . . .
H5 H 0.5086 0.6465 0.6721 0.074 Uiso 1 1 calc R U . . .
C1 C 0.3650(3) 0.34861(16) 0.22532(16) 0.0618(8) Uani 1 1 d . U . . .
C2 C 0.3381(3) 0.34662(16) 0.16653(16) 0.0601(8) Uani 1 1 d . U . . .
C3 C 0.3539(3) 0.31963(17) 0.10299(17) 0.0634(8) Uani 1 1 d . U . . .
C4 C 0.3978(3) 0.27531(18) 0.06970(19) 0.0711(9) Uani 1 1 d . U . . .
H4 H 0.4256 0.2527 0.0884 0.085 Uiso 1 1 calc R U . . .
C5 C 0.4021(4) 0.2631(2) 0.0076(2) 0.0813(9) Uani 1 1 d D U . . .
C6 C 0.3602(4) 0.2960(2) -0.0195(2) 0.0833(10) Uani 1 1 d . U . . .
H6 H 0.3618 0.2869 -0.0616 0.100 Uiso 1 1 calc R U . . .
C7 C 0.3155(3) 0.3426(2) 0.01409(19) 0.0749(9) Uani 1 1 d . U . . .
C8 C 0.2748(4) 0.3822(2) -0.0064(2) 0.0815(10) Uani 1 1 d . U . . .
H8 H 0.2718 0.3757 -0.0483 0.098 Uiso 1 1 calc R U . . .
C9 C 0.2398(4) 0.4292(2) 0.0321(2) 0.0787(9) Uani 1 1 d D U . . .
C10 C 0.2450(3) 0.44036(19) 0.09536(18) 0.0729(9) Uani 1 1 d . U . . .
H10 H 0.2243 0.4744 0.1230 0.087 Uiso 1 1 calc R U . . .
C11 C 0.2800(3) 0.40187(17) 0.11643(17) 0.0653(8) Uani 1 1 d . U . . .
C12 C 0.3136(3) 0.35280(18) 0.07433(18) 0.0665(8) Uani 1 1 d . U . . .
C13 C 0.2961(3) 0.39680(16) 0.17523(16) 0.0614(8) Uani 1 1 d . U . . .
C14 C 0.2984(3) 0.42890(16) 0.23884(16) 0.0619(8) Uani 1 1 d . U . . .
C15 C 0.4535(4) 0.2132(2) -0.0278(2) 0.0967(11) Uani 1 1 d D U . . .
C16 C 0.4798(12) 0.2153(6) -0.0851(5) 0.113(3) Uani 0.621(11) 1 d D U P A 1
H16A H 0.4163 0.2055 -0.1162 0.169 Uiso 0.621(11) 1 calc R U P A 1
H16B H 0.5140 0.1832 -0.1038 0.169 Uiso 0.621(11) 1 calc R U P A 1
H16C H 0.5262 0.2584 -0.0730 0.169 Uiso 0.621(11) 1 calc R U P A 1
C17 C 0.5612(7) 0.2315(6) 0.0216(5) 0.105(2) Uani 0.621(11) 1 d D U P A 1
H17A H 0.5927 0.1976 0.0042 0.158 Uiso 0.621(11) 1 calc R U P A 1
H17B H 0.5484 0.2354 0.0618 0.158 Uiso 0.621(11) 1 calc R U P A 1
H17C H 0.6081 0.2728 0.0288 0.158 Uiso 0.621(11) 1 calc R U P A 1
C18 C 0.3942(9) 0.1490(4) -0.0380(6) 0.112(2) Uani 0.621(11) 1 d D U P A 1
H18A H 0.4402 0.1230 -0.0410 0.168 Uiso 0.621(11) 1 calc R U P A 1
H18B H 0.3387 0.1276 -0.0774 0.168 Uiso 0.621(11) 1 calc R U P A 1
H18C H 0.3643 0.1536 -0.0024 0.168 Uiso 0.621(11) 1 calc R U P A 1
C16A C 0.3588(11) 0.1495(6) -0.0766(9) 0.118(4) Uani 0.379(11) 1 d D U P A 2
H16D H 0.3825 0.1117 -0.0896 0.177 Uiso 0.379(11) 1 calc R U P A 2
H16E H 0.3328 0.1538 -0.1140 0.177 Uiso 0.379(11) 1 calc R U P A 2
H16F H 0.3034 0.1440 -0.0561 0.177 Uiso 0.379(11) 1 calc R U P A 2
C17A C 0.5106(16) 0.2370(9) -0.0689(9) 0.101(3) Uani 0.379(11) 1 d D U P A 2
H17D H 0.5687 0.2766 -0.0413 0.151 Uiso 0.379(11) 1 calc R U P A 2
H17E H 0.4626 0.2458 -0.0955 0.151 Uiso 0.379(11) 1 calc R U P A 2
H17F H 0.5366 0.2035 -0.0959 0.151 Uiso 0.379(11) 1 calc R U P A 2
C18A C 0.5220(15) 0.1942(9) 0.0062(8) 0.105(3) Uani 0.379(11) 1 d D U P A 2
H18D H 0.5846 0.2311 0.0329 0.157 Uiso 0.379(11) 1 calc R U P A 2
H18E H 0.5407 0.1588 -0.0240 0.157 Uiso 0.379(11) 1 calc R U P A 2
H18F H 0.4871 0.1798 0.0329 0.157 Uiso 0.379(11) 1 calc R U P A 2
C19 C 0.2013(4) 0.4731(2) 0.0094(2) 0.0919(11) Uani 1 1 d D U . . .
C20 C 0.1056(8) 0.4263(4) -0.0519(4) 0.099(2) Uani 0.601(8) 1 d D U P B 1
H20A H 0.1292 0.3963 -0.0850 0.149 Uiso 0.601(8) 1 calc R U P B 1
H20B H 0.0772 0.4522 -0.0676 0.149 Uiso 0.601(8) 1 calc R U P B 1
H20C H 0.0520 0.4017 -0.0406 0.149 Uiso 0.601(8) 1 calc R U P B 1
C21 C 0.1700(10) 0.5229(5) 0.0568(5) 0.105(2) Uani 0.601(8) 1 d D U P B 1
H21A H 0.1326 0.5421 0.0363 0.157 Uiso 0.601(8) 1 calc R U P B 1
H21B H 0.2316 0.5565 0.0896 0.157 Uiso 0.601(8) 1 calc R U P B 1
H21C H 0.1250 0.5032 0.0763 0.157 Uiso 0.601(8) 1 calc R U P B 1
C22 C 0.2817(7) 0.5013(5) -0.0178(5) 0.106(2) Uani 0.601(8) 1 d D U P B 1
H22A H 0.2843 0.4668 -0.0573 0.158 Uiso 0.601(8) 1 calc R U P B 1
H22B H 0.3498 0.5210 0.0128 0.158 Uiso 0.601(8) 1 calc R U P B 1
H22C H 0.2626 0.5342 -0.0262 0.158 Uiso 0.601(8) 1 calc R U P B 1
C20A C 0.1213(12) 0.4975(8) 0.0438(7) 0.098(3) Uani 0.399(8) 1 d D U P B 2
H20D H 0.1101 0.5329 0.0367 0.147 Uiso 0.399(8) 1 calc R U P B 2
H20E H 0.1473 0.5129 0.0893 0.147 Uiso 0.399(8) 1 calc R U P B 2
H20F H 0.0558 0.4620 0.0272 0.147 Uiso 0.399(8) 1 calc R U P B 2
C21A C 0.2941(10) 0.5371(6) 0.0365(7) 0.109(3) Uani 0.399(8) 1 d D U P B 2
H21D H 0.3589 0.5271 0.0365 0.163 Uiso 0.399(8) 1 calc R U P B 2
H21E H 0.2953 0.5659 0.0800 0.163 Uiso 0.399(8) 1 calc R U P B 2
H21F H 0.2861 0.5583 0.0101 0.163 Uiso 0.399(8) 1 calc R U P B 2
C22A C 0.1710(15) 0.4482(7) -0.0589(5) 0.105(3) Uani 0.399(8) 1 d D U P B 2
H22D H 0.1278 0.4028 -0.0790 0.157 Uiso 0.399(8) 1 calc R U P B 2
H22E H 0.2330 0.4518 -0.0744 0.157 Uiso 0.399(8) 1 calc R U P B 2
H22F H 0.1319 0.4733 -0.0691 0.157 Uiso 0.399(8) 1 calc R U P B 2
C23 C 0.2622(3) 0.48192(17) 0.26927(16) 0.0630(8) Uani 1 1 d . U . . .
C24 C 0.1774(3) 0.49402(17) 0.24206(17) 0.0648(8) Uani 1 1 d . U . . .
C25 C 0.0841(3) 0.46318(17) 0.19075(17) 0.0649(8) Uani 1 1 d . U . . .
C26 C 0.0380(3) 0.40432(17) 0.13734(17) 0.0666(9) Uani 1 1 d . U . . .
H26 H 0.0722 0.3728 0.1264 0.080 Uiso 1 1 calc R U . . .
C27 C -0.0604(3) 0.39066(18) 0.09868(18) 0.0697(9) Uani 1 1 d . U . . .
C28 C -0.1107(3) 0.43577(18) 0.11563(18) 0.0712(9) Uani 1 1 d . U . . .
H28 H -0.1762 0.4261 0.0890 0.085 Uiso 1 1 calc R U . . .
C29 C -0.0690(3) 0.49599(19) 0.17107(18) 0.0690(9) Uani 1 1 d . U . . .
C30 C -0.1154(3) 0.5446(2) 0.19560(19) 0.0761(10) Uani 1 1 d . U . . .
H30 H -0.1817 0.5385 0.1723 0.091 Uiso 1 1 calc R U . . .
C31 C -0.0679(3) 0.6001(2) 0.25183(19) 0.0757(9) Uani 1 1 d D U . . .
C32 C 0.0316(3) 0.60967(19) 0.28836(19) 0.0696(9) Uani 1 1 d . U . . .
H32 H 0.0635 0.6469 0.3284 0.084 Uiso 1 1 calc R U . . .
C33 C 0.0800(3) 0.56431(17) 0.26478(16) 0.0635(8) Uani 1 1 d . U . . .
C34 C 0.0289(3) 0.50857(17) 0.20674(17) 0.0650(8) Uani 1 1 d . U . . .
C35 C 0.1767(3) 0.55478(17) 0.28748(16) 0.0629(8) Uani 1 1 d . U . . .
C36 C 0.2561(3) 0.57686(16) 0.34109(16) 0.0609(8) Uani 1 1 d . U . . .
C37 C -0.1097(4) 0.3231(2) 0.0401(2) 0.0815(10) Uani 1 1 d . U . . .
C38 C -0.1968(4) 0.3212(2) -0.0048(2) 0.1009(15) Uani 1 1 d . U . . .
H38A H -0.1729 0.3548 -0.0172 0.151 Uiso 1 1 calc R U . . .
H38B H -0.2524 0.3288 0.0156 0.151 Uiso 1 1 calc R U . . .
H38C H -0.2226 0.2787 -0.0425 0.151 Uiso 1 1 calc R U . . .
C39 C -0.1449(5) 0.2745(2) 0.0642(3) 0.1170(17) Uani 1 1 d . U . . .
H39A H -0.2018 0.2826 0.0832 0.175 Uiso 1 1 calc R U . . .
H39B H -0.0870 0.2792 0.0962 0.175 Uiso 1 1 calc R U . . .
H39C H -0.1685 0.2306 0.0288 0.175 Uiso 1 1 calc R U . . .
C40 C -0.0302(5) 0.3055(3) 0.0025(3) 0.1277(19) Uani 1 1 d . U . . .
H40A H 0.0283 0.3043 0.0295 0.192 Uiso 1 1 calc R U . . .
H40B H -0.0056 0.3380 -0.0111 0.192 Uiso 1 1 calc R U . . .
H40C H -0.0628 0.2630 -0.0347 0.192 Uiso 1 1 calc R U . . .
C41 C -0.1191(4) 0.6516(2) 0.2798(2) 0.0950(12) Uani 1 1 d D U . . .
C42 C -0.1349(8) 0.6558(5) 0.3437(4) 0.120(2) Uani 0.673(8) 1 d D U P C 1
H42A H -0.1859 0.6156 0.3358 0.180 Uiso 0.673(8) 1 calc R U P C 1
H42B H -0.1597 0.6922 0.3649 0.180 Uiso 0.673(8) 1 calc R U P C 1
H42C H -0.0690 0.6623 0.3706 0.180 Uiso 0.673(8) 1 calc R U P C 1
C43 C -0.0417(7) 0.7181(3) 0.2939(6) 0.121(2) Uani 0.673(8) 1 d D U P C 1
H43A H -0.0755 0.7513 0.3072 0.181 Uiso 0.673(8) 1 calc R U P C 1
H43B H -0.0208 0.7140 0.2556 0.181 Uiso 0.673(8) 1 calc R U P C 1
H43C H 0.0195 0.7303 0.3278 0.181 Uiso 0.673(8) 1 calc R U P C 1
C44 C -0.2199(7) 0.6388(5) 0.2366(4) 0.110(2) Uani 0.673(8) 1 d D U P C 1
H44A H -0.2136 0.6236 0.1931 0.165 Uiso 0.673(8) 1 calc R U P C 1
H44B H -0.2375 0.6788 0.2501 0.165 Uiso 0.673(8) 1 calc R U P C 1
H44C H -0.2743 0.6058 0.2384 0.165 Uiso 0.673(8) 1 calc R U P C 1
C42A C -0.2034(14) 0.6242(8) 0.3079(9) 0.118(3) Uani 0.327(8) 1 d D U P C 2
H42D H -0.1700 0.6302 0.3495 0.177 Uiso 0.327(8) 1 calc R U P C 2
H42E H -0.2386 0.5781 0.2794 0.177 Uiso 0.327(8) 1 calc R U P C 2
H42F H -0.2539 0.6473 0.3124 0.177 Uiso 0.327(8) 1 calc R U P C 2
C43A C -0.1729(16) 0.6603(9) 0.2250(7) 0.106(3) Uani 0.327(8) 1 d D U P C 2
H43D H -0.2151 0.6882 0.2403 0.159 Uiso 0.327(8) 1 calc R U P C 2
H43E H -0.2171 0.6181 0.1906 0.159 Uiso 0.327(8) 1 calc R U P C 2
H43F H -0.1205 0.6802 0.2094 0.159 Uiso 0.327(8) 1 calc R U P C 2
C44A C -0.0523(12) 0.7150(6) 0.3334(8) 0.102(3) Uani 0.327(8) 1 d D U P C 2
H44D H -0.0191 0.7082 0.3676 0.154 Uiso 0.327(8) 1 calc R U P C 2
H44E H -0.0946 0.7427 0.3491 0.154 Uiso 0.327(8) 1 calc R U P C 2
H44F H 0.0009 0.7358 0.3189 0.154 Uiso 0.327(8) 1 calc R U P C 2
C45 C 0.2846(3) 0.63618(16) 0.39864(16) 0.0601(8) Uani 1 1 d . U . . .
C46 C 0.2791(3) 0.69564(16) 0.40693(16) 0.0602(8) Uani 1 1 d . U . . .
C47 C 0.2685(3) 0.73247(17) 0.37210(17) 0.0650(8) Uani 1 1 d . U . . .
C48 C 0.2501(3) 0.72067(19) 0.31016(18) 0.0731(9) Uani 1 1 d . U . . .
H48 H 0.2350 0.6779 0.2773 0.088 Uiso 1 1 calc R U . . .
C49 C 0.2534(4) 0.7714(2) 0.2949(2) 0.0848(10) Uani 1 1 d D U . . .
C50 C 0.2760(4) 0.8333(2) 0.3433(2) 0.0869(11) Uani 1 1 d . U . . .
H50 H 0.2763 0.8670 0.3326 0.104 Uiso 1 1 calc R U . . .
C51 C 0.2989(4) 0.84861(19) 0.4082(2) 0.0785(9) Uani 1 1 d . U . . .
C52 C 0.3287(4) 0.9106(2) 0.4625(2) 0.0857(11) Uani 1 1 d . U . . .
H52 H 0.3286 0.9471 0.4566 0.103 Uiso 1 1 calc R U . . .
C53 C 0.3577(4) 0.91912(19) 0.5234(2) 0.0838(10) Uani 1 1 d . U . . .
C54 C 0.3528(3) 0.86435(18) 0.53252(19) 0.0717(9) Uani 1 1 d . U . . .
H54 H 0.3725 0.8698 0.5742 0.086 Uiso 1 1 calc R U . . .
C55 C 0.3202(3) 0.80415(17) 0.48246(17) 0.0632(8) Uani 1 1 d . U . . .
C56 C 0.2943(3) 0.79699(17) 0.42026(18) 0.0666(8) Uani 1 1 d . U . . .
C57 C 0.3092(3) 0.73748(16) 0.47201(16) 0.0592(8) Uani 1 1 d . U . . .
C58 C 0.3342(3) 0.70444(16) 0.50348(16) 0.0589(8) Uani 1 1 d . U . . .
C59 C 0.2325(5) 0.7568(2) 0.2256(2) 0.1056(13) Uani 1 1 d D U . . .
C60 C 0.2312(13) 0.8079(5) 0.2113(5) 0.115(3) Uani 0.535(8) 1 d D U P D 1
H60A H 0.1870 0.8308 0.2334 0.173 Uiso 0.535(8) 1 calc R U P D 1
H60B H 0.2040 0.7904 0.1656 0.173 Uiso 0.535(8) 1 calc R U P D 1
H60C H 0.3016 0.8380 0.2251 0.173 Uiso 0.535(8) 1 calc R U P D 1
C61 C 0.3099(10) 0.7183(6) 0.1966(5) 0.119(2) Uani 0.535(8) 1 d D U P D 1
H61A H 0.3229 0.7240 0.1601 0.179 Uiso 0.535(8) 1 calc R U P D 1
H61B H 0.2784 0.6722 0.1832 0.179 Uiso 0.535(8) 1 calc R U P D 1
H61C H 0.3754 0.7353 0.2290 0.179 Uiso 0.535(8) 1 calc R U P D 1
C62 C 0.1248(10) 0.7009(5) 0.1877(5) 0.112(3) Uani 0.535(8) 1 d D U P D 1
H62A H 0.0689 0.7173 0.2012 0.168 Uiso 0.535(8) 1 calc R U P D 1
H62B H 0.1242 0.6646 0.1964 0.168 Uiso 0.535(8) 1 calc R U P D 1
H62C H 0.1149 0.6864 0.1422 0.168 Uiso 0.535(8) 1 calc R U P D 1
C60A C 0.1645(12) 0.7993(6) 0.2158(6) 0.110(3) Uani 0.465(8) 1 d D U P D 2
H60D H 0.0953 0.7834 0.2203 0.165 Uiso 0.465(8) 1 calc R U P D 2
H60E H 0.1588 0.7957 0.1735 0.165 Uiso 0.465(8) 1 calc R U P D 2
H60F H 0.1978 0.8446 0.2478 0.165 Uiso 0.465(8) 1 calc R U P D 2
C61A C 0.3366(10) 0.7894(6) 0.2180(5) 0.121(3) Uani 0.465(8) 1 d D U P D 2
H61D H 0.3561 0.8364 0.2435 0.182 Uiso 0.465(8) 1 calc R U P D 2
H61E H 0.3298 0.7783 0.1733 0.182 Uiso 0.465(8) 1 calc R U P D 2
H61F H 0.3901 0.7742 0.2323 0.182 Uiso 0.465(8) 1 calc R U P D 2
C62A C 0.1797(14) 0.6912(5) 0.1800(6) 0.115(3) Uani 0.465(8) 1 d D U P D 2
H62D H 0.1897 0.6843 0.1385 0.172 Uiso 0.465(8) 1 calc R U P D 2
H62E H 0.1057 0.6811 0.1776 0.172 Uiso 0.465(8) 1 calc R U P D 2
H62F H 0.2072 0.6630 0.1925 0.172 Uiso 0.465(8) 1 calc R U P D 2
C63 C 0.3994(5) 0.9863(2) 0.5826(3) 0.1070(13) Uani 1 1 d . U . . .
C64 C 0.4094(6) 1.0423(2) 0.5652(3) 0.1263(18) Uani 1 1 d . U . . .
H64A H 0.4297 1.0836 0.6040 0.189 Uiso 1 1 calc R U . . .
H64B H 0.3428 1.0356 0.5387 0.189 Uiso 1 1 calc R U . . .
H64C H 0.4620 1.0430 0.5418 0.189 Uiso 1 1 calc R U . . .
C65 C 0.3301(7) 0.9872(3) 0.6259(3) 0.153(2) Uani 1 1 d . U . . .
H65A H 0.2585 0.9764 0.6028 0.230 Uiso 1 1 calc R U . . .
H65B H 0.3519 1.0303 0.6624 0.230 Uiso 1 1 calc R U . . .
H65C H 0.3347 0.9554 0.6405 0.230 Uiso 1 1 calc R U . . .
C66 C 0.5079(6) 0.9965(3) 0.6167(3) 0.1309(18) Uani 1 1 d . U . . .
H66A H 0.5055 0.9653 0.6330 0.196 Uiso 1 1 calc R U . . .
H66B H 0.5371 1.0405 0.6520 0.196 Uiso 1 1 calc R U . . .
H66C H 0.5513 0.9902 0.5871 0.196 Uiso 1 1 calc R U . . .
C67 C 0.3601(3) 0.72632(16) 0.56997(16) 0.0590(8) Uani 1 1 d . U . . .
C68 C 0.3302(3) 0.77209(16) 0.61547(16) 0.0582(8) Uani 1 1 d . U . . .
C69 C 0.2515(3) 0.80472(17) 0.62417(16) 0.0617(8) Uani 1 1 d . U . . .
C70 C 0.1713(3) 0.80651(19) 0.58462(18) 0.0689(9) Uani 1 1 d . U . . .
H70 H 0.1605 0.7845 0.5400 0.083 Uiso 1 1 calc R U . . .
C71 C 0.1052(3) 0.8413(2) 0.6108(2) 0.0800(9) Uani 1 1 d D U . . .
C72 C 0.1199(3) 0.8717(2) 0.67536(19) 0.0784(10) Uani 1 1 d . U . . .
H72 H 0.0750 0.8950 0.6922 0.094 Uiso 1 1 calc R U . . .
C73 C 0.1992(3) 0.86972(19) 0.71779(18) 0.0686(8) Uani 1 1 d . U . . .
C74 C 0.2182(3) 0.89476(19) 0.78360(18) 0.0709(9) Uani 1 1 d . U . . .
H74 H 0.1786 0.9201 0.8048 0.085 Uiso 1 1 calc R U . . .
C75 C 0.2932(3) 0.88384(18) 0.81902(18) 0.0681(8) Uani 1 1 d . U . . .
C76 C 0.3541(3) 0.84723(17) 0.78819(16) 0.0629(8) Uani 1 1 d . U . . .
H76 H 0.4047 0.8391 0.8119 0.075 Uiso 1 1 calc R U . . .
C77 C 0.3399(3) 0.82357(16) 0.72407(16) 0.0591(8) Uani 1 1 d . U . . .
C78 C 0.2628(3) 0.83461(17) 0.68962(16) 0.0606(8) Uani 1 1 d . U . . .
C79 C 0.3822(3) 0.78300(16) 0.67571(16) 0.0589(8) Uani 1 1 d . U . . .
C80 C 0.4438(3) 0.74308(16) 0.66580(15) 0.0584(8) Uani 1 1 d . U . . .
C81 C 0.0158(4) 0.8416(3) 0.5652(2) 0.1005(12) Uani 1 1 d D U . . .
C82 C -0.0449(7) 0.8823(6) 0.5969(4) 0.112(2) Uani 0.687(8) 1 d D U P E 1
H82A H -0.1112 0.8700 0.5669 0.168 Uiso 0.687(8) 1 calc R U P E 1
H82B H -0.0065 0.9278 0.6115 0.168 Uiso 0.687(8) 1 calc R U P E 1
H82C H -0.0573 0.8761 0.6332 0.168 Uiso 0.687(8) 1 calc R U P E 1
C83 C 0.0606(8) 0.8602(6) 0.5174(4) 0.112(2) Uani 0.687(8) 1 d D U P E 1
H83A H 0.0999 0.9064 0.5388 0.168 Uiso 0.687(8) 1 calc R U P E 1
H83B H 0.0039 0.8507 0.4821 0.168 Uiso 0.687(8) 1 calc R U P E 1
H83C H 0.1064 0.8352 0.5012 0.168 Uiso 0.687(8) 1 calc R U P E 1
C84 C -0.0590(6) 0.7707(4) 0.5267(4) 0.124(2) Uani 0.687(8) 1 d D U P E 1
H84A H -0.1149 0.7681 0.4951 0.187 Uiso 0.687(8) 1 calc R U P E 1
H84B H -0.0882 0.7571 0.5555 0.187 Uiso 0.687(8) 1 calc R U P E 1
H84C H -0.0207 0.7422 0.5054 0.187 Uiso 0.687(8) 1 calc R U P E 1
C82A C 0.0136(15) 0.9160(8) 0.6002(8) 0.109(3) Uani 0.313(8) 1 d D U P E 2
H82D H 0.0777 0.9456 0.6020 0.164 Uiso 0.313(8) 1 calc R U P E 2
H82E H 0.0075 0.9272 0.6433 0.164 Uiso 0.313(8) 1 calc R U P E 2
H82F H -0.0456 0.9198 0.5762 0.164 Uiso 0.313(8) 1 calc R U P E 2
C83A C 0.0222(17) 0.8237(12) 0.5001(7) 0.110(3) Uani 0.313(8) 1 d D U P E 2
H83D H 0.0931 0.8436 0.5006 0.166 Uiso 0.313(8) 1 calc R U P E 2
H83E H -0.0251 0.8388 0.4803 0.166 Uiso 0.313(8) 1 calc R U P E 2
H83F H 0.0031 0.7766 0.4758 0.166 Uiso 0.313(8) 1 calc R U P E 2
C84A C -0.0845(11) 0.8081(11) 0.5742(10) 0.126(3) Uani 0.313(8) 1 d D U P E 2
H84D H -0.1433 0.8107 0.5487 0.189 Uiso 0.313(8) 1 calc R U P E 2
H84E H -0.0838 0.8294 0.6190 0.189 Uiso 0.313(8) 1 calc R U P E 2
H84F H -0.0911 0.7627 0.5608 0.189 Uiso 0.313(8) 1 calc R U P E 2
C85 C 0.3074(4) 0.9081(2) 0.89038(19) 0.0788(10) Uani 1 1 d . U . . .
C86 C 0.2879(7) 0.9715(3) 0.9196(3) 0.149(2) Uani 1 1 d . U . . .
H86A H 0.2134 0.9638 0.9139 0.224 Uiso 1 1 calc R U . . .
H86B H 0.3141 0.9972 0.8991 0.224 Uiso 1 1 calc R U . . .
H86C H 0.3233 0.9950 0.9649 0.224 Uiso 1 1 calc R U . . .
C87 C 0.2327(6) 0.8591(4) 0.8985(3) 0.146(2) Uani 1 1 d . U . . .
H87A H 0.1622 0.8555 0.8803 0.219 Uiso 1 1 calc R U . . .
H87B H 0.2429 0.8720 0.9437 0.219 Uiso 1 1 calc R U . . .
H87C H 0.2436 0.8172 0.8770 0.219 Uiso 1 1 calc R U . . .
C88 C 0.4145(5) 0.9177(3) 0.9245(2) 0.1150(16) Uani 1 1 d . U . . .
H88A H 0.4166 0.9269 0.9684 0.172 Uiso 1 1 calc R U . . .
H88B H 0.4641 0.9540 0.9243 0.172 Uiso 1 1 calc R U . . .
H88C H 0.4325 0.8784 0.9032 0.172 Uiso 1 1 calc R U . . .
C89 C 0.5145(3) 0.74028(16) 0.71278(16) 0.0597(8) Uani 1 1 d . U . . .
C90 C 0.5720(3) 0.78979(16) 0.77251(16) 0.0590(8) Uani 1 1 d . U . . .
C91 C 0.6107(3) 0.86045(16) 0.81052(15) 0.0573(7) Uani 1 1 d . U . . .
C92 C 0.5973(3) 0.91222(16) 0.80447(16) 0.0591(8) Uani 1 1 d . U . . .
H92 H 0.5492 0.9055 0.7683 0.071 Uiso 1 1 calc R U . . .
C93 C 0.6553(3) 0.97639(16) 0.85227(16) 0.0607(8) Uani 1 1 d . U . . .
C94 C 0.7262(3) 0.98583(17) 0.90436(16) 0.0607(8) Uani 1 1 d . U . . .
H94 H 0.7635 1.0287 0.9363 0.073 Uiso 1 1 calc R U . . .
C95 C 0.7450(3) 0.93388(16) 0.91172(16) 0.0573(7) Uani 1 1 d . U . . .
C96 C 0.8207(3) 0.93684(17) 0.96022(16) 0.0601(8) Uani 1 1 d . U . . .
H96 H 0.8604 0.9777 0.9949 0.072 Uiso 1 1 calc R U . . .
C97 C 0.8382(3) 0.88139(17) 0.95822(16) 0.0606(8) Uani 1 1 d . U . . .
C98 C 0.7778(3) 0.81995(17) 0.90756(16) 0.0607(8) Uani 1 1 d . U . . .
H98 H 0.7908 0.7822 0.9055 0.073 Uiso 1 1 calc R U . . .
C99 C 0.7001(3) 0.81465(16) 0.86129(16) 0.0578(8) Uani 1 1 d . U . . .
C100 C 0.6858(3) 0.87240(16) 0.86441(15) 0.0572(7) Uani 1 1 d . U . . .
C101 C 0.6251(3) 0.76272(16) 0.80313(16) 0.0602(8) Uani 1 1 d . U . . .
C102 C 0.6004(3) 0.69739(17) 0.76182(16) 0.0621(8) Uani 1 1 d . U . . .
C103 C 0.6379(3) 1.03243(18) 0.84188(19) 0.0723(9) Uani 1 1 d . U . . .
C104 C 0.5248(4) 1.0278(2) 0.8352(3) 0.1049(14) Uani 1 1 d . U . . .
H10A H 0.5099 1.0569 0.8191 0.157 Uiso 1 1 calc R U . . .
H10B H 0.5104 1.0403 0.8767 0.157 Uiso 1 1 calc R U . . .
H10C H 0.4811 0.9833 0.8057 0.157 Uiso 1 1 calc R U . . .
C105 C 0.7018(4) 1.09784(19) 0.8951(2) 0.0953(14) Uani 1 1 d . U . . .
H10D H 0.6856 1.1314 0.8864 0.143 Uiso 1 1 calc R U . . .
H10E H 0.7753 1.1029 0.8989 0.143 Uiso 1 1 calc R U . . .
H10F H 0.6863 1.1019 0.9348 0.143 Uiso 1 1 calc R U . . .
C106 C 0.6660(5) 1.0267(2) 0.7807(2) 0.1059(15) Uani 1 1 d . U . . .
H10G H 0.7404 1.0338 0.7865 0.159 Uiso 1 1 calc R U . . .
H10H H 0.6481 1.0592 0.7709 0.159 Uiso 1 1 calc R U . . .
H10I H 0.6275 0.9834 0.7458 0.159 Uiso 1 1 calc R U . . .
C107 C 0.9247(3) 0.88358(18) 1.00687(18) 0.0678(9) Uani 1 1 d . U . . .
C108 C 0.9699(3) 0.9507(2) 1.06590(18) 0.0747(10) Uani 1 1 d . U . . .
H10J H 0.9156 0.9606 1.0869 0.112 Uiso 1 1 calc R U . . .
H10K H 0.9964 0.9835 1.0530 0.112 Uiso 1 1 calc R U . . .
H10L H 1.0262 0.9505 1.0953 0.112 Uiso 1 1 calc R U . . .
C109 C 1.0118(3) 0.8699(2) 0.9760(2) 0.0774(10) Uani 1 1 d . U . . .
H10M H 1.0382 0.9031 0.9635 0.116 Uiso 1 1 calc R U . . .
H10N H 0.9854 0.8274 0.9384 0.116 Uiso 1 1 calc R U . . .
H10O H 1.0678 0.8706 1.0062 0.116 Uiso 1 1 calc R U . . .
C110 C 0.8863(4) 0.8328(2) 1.0285(2) 0.0881(12) Uani 1 1 d . U . . .
H11A H 0.8581 0.7898 0.9916 0.132 Uiso 1 1 calc R U . . .
H11B H 0.8323 0.8424 1.0498 0.132 Uiso 1 1 calc R U . . .
H11C H 0.9440 0.8338 1.0579 0.132 Uiso 1 1 calc R U . . .

loop_
_atom_site_aniso_label
_atom_site_aniso_U_11
_atom_site_aniso_U_22
_atom_site_aniso_U_33
_atom_site_aniso_U_23
_atom_site_aniso_U_13
_atom_site_aniso_U_12
N1 0.0905(18) 0.0537(14) 0.0422(15) 0.0145(13) -0.0001(12) 0.0404(13)
N2 0.0875(17) 0.0555(14) 0.0358(14) 0.0124(12) -0.0003(12) 0.0386(13)
N3 0.0876(17) 0.0570(14) 0.0397(14) 0.0155(12) 0.0069(12) 0.0414(13)
N4 0.0843(17) 0.0541(14) 0.0406(14) 0.0133(12) 0.0052(12) 0.0408(12)
N5 0.0853(17) 0.0544(14) 0.0437(15) 0.0160(12) 0.0033(12) 0.0399(13)
C1 0.0822(19) 0.0527(16) 0.0479(17) 0.0182(15) 0.0051(14) 0.0352(14)
C2 0.0794(18) 0.0523(15) 0.0455(15) 0.0172(13) 0.0051(13) 0.0337(13)
C3 0.0833(18) 0.0562(16) 0.0522(16) 0.0217(14) 0.0122(14) 0.0361(14)
C4 0.092(2) 0.0628(18) 0.0616(19) 0.0238(16) 0.0181(16) 0.0411(16)
C5 0.111(2) 0.0769(19) 0.0684(19) 0.0314(17) 0.0345(17) 0.0508(17)
C6 0.116(2) 0.081(2) 0.062(2) 0.0300(18) 0.0311(18) 0.0502(18)
C7 0.103(2) 0.0740(18) 0.0572(18) 0.0305(16) 0.0237(16) 0.0443(16)
C8 0.116(2) 0.081(2) 0.058(2) 0.0362(18) 0.0212(18) 0.0450(18)
C9 0.109(2) 0.0823(19) 0.0625(19) 0.0406(17) 0.0218(16) 0.0493(17)
C10 0.101(2) 0.0718(19) 0.0583(19) 0.0331(17) 0.0157(16) 0.0475(17)
C11 0.0916(19) 0.0585(16) 0.0513(16) 0.0240(14) 0.0140(14) 0.0400(14)
C12 0.0872(19) 0.0637(17) 0.0533(16) 0.0254(15) 0.0158(14) 0.0382(14)
C13 0.0829(18) 0.0548(15) 0.0443(15) 0.0178(13) 0.0038(13) 0.0367(14)
C14 0.0862(18) 0.0529(15) 0.0416(15) 0.0151(13) 0.0011(13) 0.0368(13)
C15 0.133(3) 0.087(2) 0.087(2) 0.034(2) 0.049(2) 0.063(2)
C16 0.162(6) 0.097(6) 0.085(4) 0.025(4) 0.059(4) 0.070(5)
C17 0.125(4) 0.099(5) 0.110(4) 0.042(4) 0.054(3) 0.068(4)
C18 0.150(5) 0.079(3) 0.110(5) 0.025(4) 0.055(4) 0.066(3)
C16A 0.144(6) 0.086(5) 0.113(7) 0.019(5) 0.051(4) 0.061(4)
C17A 0.141(7) 0.095(7) 0.081(6) 0.031(5) 0.052(5) 0.070(5)
C18A 0.147(6) 0.086(5) 0.106(5) 0.042(4) 0.053(4) 0.074(4)
C19 0.126(3) 0.095(2) 0.077(2) 0.053(2) 0.0188(19) 0.053(2)
C20 0.126(5) 0.116(5) 0.078(4) 0.060(3) 0.013(3) 0.058(4)
C21 0.151(6) 0.090(5) 0.093(4) 0.052(3) 0.013(4) 0.065(4)
C22 0.137(4) 0.100(4) 0.100(4) 0.066(4) 0.014(3) 0.046(3)
C20A 0.136(6) 0.094(6) 0.088(5) 0.053(5) 0.013(5) 0.070(4)
C21A 0.148(5) 0.093(4) 0.099(5) 0.059(4) 0.010(4) 0.047(4)
C22A 0.139(6) 0.109(5) 0.083(3) 0.059(4) 0.014(4) 0.050(5)
C23 0.0883(18) 0.0559(15) 0.0412(15) 0.0160(13) 0.0018(13) 0.0389(14)
C24 0.0898(19) 0.0574(15) 0.0458(16) 0.0186(13) 0.0042(13) 0.0400(14)
C25 0.0881(18) 0.0595(15) 0.0462(16) 0.0211(13) 0.0031(13) 0.0377(14)
C26 0.092(2) 0.0604(16) 0.0461(17) 0.0205(14) 0.0059(14) 0.0393(15)
C27 0.092(2) 0.0626(16) 0.0511(17) 0.0244(13) 0.0018(14) 0.0330(14)
C28 0.086(2) 0.0677(17) 0.0545(18) 0.0260(14) -0.0020(15) 0.0325(15)
C29 0.0848(19) 0.0675(16) 0.0530(17) 0.0254(13) 0.0022(14) 0.0368(14)
C30 0.086(2) 0.0749(19) 0.0617(19) 0.0239(15) 0.0012(16) 0.0420(16)
C31 0.090(2) 0.0722(17) 0.0635(19) 0.0244(15) 0.0086(15) 0.0455(15)
C32 0.087(2) 0.0636(17) 0.0554(19) 0.0201(15) 0.0062(15) 0.0407(15)
C33 0.0857(18) 0.0591(15) 0.0440(16) 0.0194(13) 0.0052(13) 0.0371(14)
C34 0.0868(18) 0.0607(16) 0.0456(16) 0.0202(13) 0.0045(13) 0.0372(14)
C35 0.0884(18) 0.0555(15) 0.0454(16) 0.0186(13) 0.0070(13) 0.0402(13)
C36 0.0842(18) 0.0562(15) 0.0400(15) 0.0164(12) 0.0049(13) 0.0372(14)
C37 0.107(2) 0.0639(18) 0.057(2) 0.0182(16) -0.0051(16) 0.0347(17)
C38 0.134(3) 0.074(3) 0.063(3) 0.015(2) -0.020(2) 0.038(2)
C39 0.166(4) 0.071(3) 0.081(3) 0.030(3) -0.017(3) 0.019(3)
C40 0.123(4) 0.111(4) 0.072(4) -0.016(3) -0.001(3) 0.034(3)
C41 0.104(2) 0.085(2) 0.086(2) 0.0207(19) 0.0095(19) 0.0597(19)
C42 0.121(5) 0.127(5) 0.079(4) 0.007(4) 0.012(3) 0.072(4)
C43 0.129(4) 0.075(3) 0.126(6) 0.013(4) 0.002(4) 0.061(3)
C44 0.107(4) 0.106(5) 0.097(4) 0.018(4) 0.006(3) 0.070(3)
C42A 0.118(5) 0.113(5) 0.094(5) 0.011(5) 0.030(4) 0.060(4)
C43A 0.113(7) 0.092(6) 0.098(5) 0.020(4) -0.001(5) 0.070(5)
C44A 0.115(5) 0.087(4) 0.090(5) 0.014(4) 0.007(5) 0.072(4)
C45 0.0820(18) 0.0576(15) 0.0425(15) 0.0194(12) 0.0076(13) 0.0387(14)
C46 0.0817(18) 0.0555(14) 0.0426(15) 0.0174(12) 0.0091(13) 0.0360(14)
C47 0.0912(19) 0.0576(15) 0.0469(16) 0.0218(14) 0.0100(14) 0.0355(15)
C48 0.104(2) 0.0643(18) 0.0499(18) 0.0253(16) 0.0109(16) 0.0344(17)
C49 0.126(2) 0.0736(18) 0.0591(18) 0.0359(15) 0.0138(17) 0.0372(18)
C50 0.131(3) 0.0674(18) 0.0671(19) 0.0392(16) 0.015(2) 0.0333(19)
C51 0.114(2) 0.0602(16) 0.0638(18) 0.0304(14) 0.0130(17) 0.0363(16)
C52 0.128(3) 0.0566(17) 0.073(2) 0.0285(16) 0.019(2) 0.0379(18)
C53 0.124(2) 0.0567(16) 0.0675(19) 0.0223(15) 0.0204(18) 0.0390(17)
C54 0.100(2) 0.0595(16) 0.0535(19) 0.0196(14) 0.0151(16) 0.0381(16)
C55 0.0873(19) 0.0555(14) 0.0482(16) 0.0197(13) 0.0133(14) 0.0372(14)
C56 0.094(2) 0.0562(15) 0.0527(16) 0.0230(13) 0.0139(15) 0.0369(15)
C57 0.0802(18) 0.0552(14) 0.0423(15) 0.0177(12) 0.0114(13) 0.0351(13)
C58 0.0783(17) 0.0538(15) 0.0443(14) 0.0169(13) 0.0088(13) 0.0369(13)
C59 0.161(3) 0.091(2) 0.061(2) 0.0407(19) 0.014(2) 0.035(2)
C60 0.185(6) 0.091(4) 0.062(4) 0.045(3) 0.014(5) 0.026(4)
C61 0.181(5) 0.113(5) 0.057(4) 0.037(4) 0.028(4) 0.043(4)
C62 0.171(5) 0.091(4) 0.059(4) 0.036(4) 0.007(5) 0.032(4)
C60A 0.174(6) 0.094(5) 0.059(5) 0.045(4) 0.006(5) 0.033(5)
C61A 0.179(5) 0.108(5) 0.060(4) 0.034(4) 0.030(4) 0.032(4)
C62A 0.183(6) 0.093(4) 0.058(4) 0.035(3) 0.021(5) 0.033(4)
C63 0.166(3) 0.0620(19) 0.079(2) 0.0205(18) 0.025(2) 0.040(2)
C64 0.187(5) 0.052(2) 0.105(4) 0.016(2) 0.010(3) 0.036(3)
C65 0.241(5) 0.073(3) 0.101(4) -0.003(3) 0.073(4) 0.043(4)
C66 0.188(4) 0.076(3) 0.082(4) 0.026(3) -0.017(3) 0.012(3)
C67 0.0789(17) 0.0560(15) 0.0419(14) 0.0174(13) 0.0068(13) 0.0379(13)
C68 0.0765(17) 0.0562(15) 0.0445(15) 0.0201(13) 0.0086(13) 0.0373(13)
C69 0.0808(18) 0.0623(16) 0.0470(15) 0.0223(14) 0.0133(13) 0.0405(14)
C70 0.085(2) 0.0800(19) 0.0529(17) 0.0309(16) 0.0146(14) 0.0488(16)
C71 0.0919(19) 0.098(2) 0.0631(17) 0.0361(17) 0.0164(15) 0.0593(17)
C72 0.089(2) 0.093(2) 0.0631(18) 0.0299(18) 0.0227(16) 0.0596(18)
C73 0.0847(19) 0.0749(18) 0.0568(16) 0.0281(15) 0.0215(14) 0.0483(15)
C74 0.092(2) 0.0751(19) 0.0548(17) 0.0253(16) 0.0259(15) 0.0493(17)
C75 0.095(2) 0.0672(17) 0.0533(16) 0.0269(14) 0.0271(14) 0.0435(15)
C76 0.089(2) 0.0593(17) 0.0475(16) 0.0236(14) 0.0154(14) 0.0399(15)
C77 0.0825(18) 0.0566(15) 0.0453(15) 0.0216(13) 0.0155(13) 0.0398(13)
C78 0.0780(17) 0.0627(16) 0.0479(15) 0.0235(13) 0.0164(13) 0.0398(14)
C79 0.0810(18) 0.0560(15) 0.0436(15) 0.0202(13) 0.0109(13) 0.0383(13)
C80 0.0840(18) 0.0530(15) 0.0371(14) 0.0139(13) 0.0078(13) 0.0388(13)
C81 0.102(2) 0.132(3) 0.075(2) 0.042(2) 0.0087(18) 0.074(2)
C82 0.096(4) 0.155(5) 0.096(4) 0.051(4) 0.009(3) 0.082(4)
C83 0.127(5) 0.151(6) 0.074(4) 0.051(4) 0.009(3) 0.084(4)
C84 0.104(4) 0.152(4) 0.096(5) 0.039(4) -0.006(3) 0.060(3)
C82A 0.099(6) 0.145(5) 0.092(5) 0.044(5) 0.004(6) 0.088(4)
C83A 0.114(6) 0.143(6) 0.072(4) 0.042(4) -0.002(4) 0.072(5)
C84A 0.101(4) 0.162(6) 0.097(5) 0.043(5) 0.003(4) 0.056(5)
C85 0.115(2) 0.088(2) 0.0522(18) 0.0347(18) 0.0319(17) 0.0558(19)
C86 0.267(6) 0.142(4) 0.054(3) 0.023(3) 0.041(4) 0.139(4)
C87 0.162(4) 0.174(4) 0.065(3) 0.058(4) 0.022(3) -0.008(4)
C88 0.127(3) 0.140(4) 0.054(3) 0.019(3) 0.015(2) 0.057(3)
C89 0.0819(18) 0.0524(14) 0.0423(15) 0.0141(12) 0.0066(12) 0.0389(13)
C90 0.0819(18) 0.0548(14) 0.0418(15) 0.0176(12) 0.0089(12) 0.0388(13)
C91 0.0779(17) 0.0546(14) 0.0398(16) 0.0171(13) 0.0100(12) 0.0351(13)
C92 0.0810(19) 0.0560(15) 0.0419(17) 0.0181(14) 0.0134(13) 0.0359(14)
C93 0.0855(19) 0.0539(14) 0.0465(17) 0.0199(13) 0.0188(13) 0.0354(14)
C94 0.0815(19) 0.0531(15) 0.0442(17) 0.0162(14) 0.0140(14) 0.0306(14)
C95 0.0765(17) 0.0515(14) 0.0410(16) 0.0164(13) 0.0133(12) 0.0276(13)
C96 0.0773(19) 0.0540(16) 0.0431(17) 0.0173(14) 0.0088(13) 0.0257(14)
C97 0.0750(17) 0.0594(15) 0.0434(16) 0.0199(13) 0.0084(12) 0.0272(13)
C98 0.0800(19) 0.0563(15) 0.0457(17) 0.0205(14) 0.0089(13) 0.0331(14)
C99 0.0782(17) 0.0532(14) 0.0418(15) 0.0179(12) 0.0083(12) 0.0337(13)
C100 0.0769(17) 0.0535(14) 0.0411(16) 0.0178(12) 0.0112(12) 0.0323(13)
C101 0.0821(18) 0.0552(14) 0.0436(16) 0.0186(12) 0.0081(12) 0.0366(13)
C102 0.087(2) 0.0573(16) 0.0434(17) 0.0192(14) 0.0065(14) 0.0398(15)
C103 0.107(2) 0.0579(16) 0.058(2) 0.0261(16) 0.0167(17) 0.0406(16)
C104 0.115(3) 0.070(2) 0.131(4) 0.044(3) 0.015(3) 0.050(2)
C105 0.148(4) 0.0541(19) 0.071(3) 0.0217(19) 0.001(2) 0.042(2)
C106 0.185(4) 0.076(3) 0.071(3) 0.042(2) 0.033(3) 0.051(3)
C107 0.083(2) 0.0633(18) 0.0513(19) 0.0238(15) 0.0026(14) 0.0283(15)
C108 0.092(3) 0.076(2) 0.044(2) 0.0197(18) 0.0008(17) 0.0332(19)
C109 0.085(2) 0.068(2) 0.061(2) 0.016(2) -0.0012(17) 0.0342(19)
C110 0.096(3) 0.086(3) 0.073(3) 0.045(2) -0.013(2) 0.020(2)

loop_
_atom_type_symbol
_atom_type_description
_atom_type_scat_dispersion_real
_atom_type_scat_dispersion_imag
_atom_type_scat_source
C C 0.0000 0.0000
;
International Tables for Crystallography
(1992, Vol. C, Tables 4.2.6.8 and 6.1.1.4)
;
H H 0.0000 0.0000
;
International Tables for Crystallography
(1992, Vol. C, Table 6.1.1.4)
;
N N 0.0000 0.0000
;
International Tables for Crystallography
(1992, Vol. C, Tables 4.2.6.8 and 6.1.1.4)
;

loop_
_geom_angle_atom_site_label_1
_geom_angle_atom_site_label_2
_geom_angle_atom_site_label_3
_geom_angle
_geom_angle_site_symmetry_3
C1 N1 C14 109.7(3) .
C1 N1 H1 125.2 .
C14 N1 H1 125.2 .
C23 N2 C36 110.2(3) .
C23 N2 H2 124.9 .
C36 N2 H2 124.9 .
C58 N3 C45 109.7(3) .
C58 N3 H3 125.1 .
C45 N3 H3 125.1 .
C80 N4 C67 109.9(2) .
C80 N4 H4N 125.0 .
C67 N4 H4N 125.0 .
C102 N5 C89 109.3(3) .
C102 N5 H5 125.4 .
C89 N5 H5 125.4 .
N1 C1 C2 107.8(3) .
N1 C1 C102 125.0(3) 2_666
C2 C1 C102 127.0(3) 2_666
C1 C2 C13 107.1(3) .
C1 C2 C3 142.5(3) .
C13 C2 C3 109.1(3) .
C4 C3 C12 118.8(3) .
C4 C3 C2 136.4(3) .
C12 C3 C2 104.7(3) .
C3 C4 C5 120.1(3) .
C3 C4 H4 119.9 .
C5 C4 H4 119.9 .
C6 C5 C4 119.4(3) .
C6 C5 C15 122.3(4) .
C4 C5 C15 118.3(4) .
C5 C6 C7 121.6(4) .
C5 C6 H6 119.2 .
C7 C6 H6 119.2 .
C12 C7 C6 116.6(3) .
C12 C7 C8 115.8(3) .
C6 C7 C8 127.7(4) .
C9 C8 C7 122.5(4) .
C9 C8 H8 118.7 .
C7 C8 H8 118.7 .
C8 C9 C10 119.6(3) .
C8 C9 C19 121.0(4) .
C10 C9 C19 119.3(3) .
C11 C10 C9 120.0(3) .
C11 C10 H10 120.0 .
C9 C10 H10 120.0 .
C10 C11 C12 118.4(3) .
C10 C11 C13 137.0(3) .
C12 C11 C13 104.6(3) .
C7 C12 C3 123.4(3) .
C7 C12 C11 123.6(3) .
C3 C12 C11 112.7(3) .
C14 C13 C2 108.1(3) .
C14 C13 C11 142.5(3) .
C2 C13 C11 108.6(3) .
N1 C14 C13 107.2(3) .
N1 C14 C23 124.8(3) .
C13 C14 C23 128.0(3) .
C18 C15 C16 115.0(7) .
C18A C15 C5 120.8(7) .
C18 C15 C5 109.8(5) .
C16 C15 C5 114.9(6) .
C18A C15 C17A 108.8(11) .
C5 C15 C17A 108.0(8) .
C18A C15 C16A 107.5(9) .
C5 C15 C16A 104.8(6) .
C17A C15 C16A 106.1(10) .
C18 C15 C17 103.9(6) .
C16 C15 C17 106.6(7) .
C5 C15 C17 105.6(5) .
C15 C16 H16A 109.5 .
C15 C16 H16B 109.5 .
H16A C16 H16B 109.5 .
C15 C16 H16C 109.5 .
H16A C16 H16C 109.5 .
H16B C16 H16C 109.5 .
C15 C17 H17A 109.5 .
C15 C17 H17B 109.5 .
H17A C17 H17B 109.5 .
C15 C17 H17C 109.5 .
H17A C17 H17C 109.5 .
H17B C17 H17C 109.5 .
C15 C18 H18A 109.5 .
C15 C18 H18B 109.5 .
H18A C18 H18B 109.5 .
C15 C18 H18C 109.5 .
H18A C18 H18C 109.5 .
H18B C18 H18C 109.5 .
C15 C16A H16D 109.5 .
C15 C16A H16E 109.5 .
H16D C16A H16E 109.5 .
C15 C16A H16F 109.5 .
H16D C16A H16F 109.5 .
H16E C16A H16F 109.5 .
C15 C17A H17D 109.5 .
C15 C17A H17E 109.5 .
H17D C17A H17E 109.5 .
C15 C17A H17F 109.5 .
H17D C17A H17F 109.5 .
H17E C17A H17F 109.5 .
C15 C18A H18D 109.5 .
C15 C18A H18E 109.5 .
H18D C18A H18E 109.5 .
C15 C18A H18F 109.5 .
H18D C18A H18F 109.5 .
H18E C18A H18F 109.5 .
C21 C19 C22 112.6(7) .
C22A C19 C9 115.4(6) .
C21 C19 C9 114.7(5) .
C22 C19 C9 109.4(4) .
C22A C19 C20A 114.8(9) .
C9 C19 C20A 110.7(6) .
C22A C19 C21A 106.6(9) .
C9 C19 C21A 106.3(5) .
C20A C19 C21A 101.6(9) .
C21 C19 C20 110.2(6) .
C22 C19 C20 102.8(6) .
C9 C19 C20 106.3(4) .
C19 C20 H20A 109.5 .
C19 C20 H20B 109.5 .
H20A C20 H20B 109.5 .
C19 C20 H20C 109.5 .
H20A C20 H20C 109.5 .
H20B C20 H20C 109.5 .
C19 C21 H21A 109.5 .
C19 C21 H21B 109.5 .
H21A C21 H21B 109.5 .
C19 C21 H21C 109.5 .
H21A C21 H21C 109.5 .
H21B C21 H21C 109.5 .
C19 C22 H22A 109.5 .
C19 C22 H22B 109.5 .
H22A C22 H22B 109.5 .
C19 C22 H22C 109.5 .
H22A C22 H22C 109.5 .
H22B C22 H22C 109.5 .
C19 C20A H20D 109.5 .
C19 C20A H20E 109.5 .
H20D C20A H20E 109.5 .
C19 C20A H20F 109.5 .
H20D C20A H20F 109.5 .
H20E C20A H20F 109.5 .
C19 C21A H21D 109.5 .
C19 C21A H21E 109.5 .
H21D C21A H21E 109.5 .
C19 C21A H21F 109.5 .
H21D C21A H21F 109.5 .
H21E C21A H21F 109.5 .
C19 C22A H22D 109.5 .
C19 C22A H22E 109.5 .
H22D C22A H22E 109.5 .
C19 C22A H22F 109.5 .
H22D C22A H22F 109.5 .
H22E C22A H22F 109.5 .
N2 C23 C24 107.8(3) .
N2 C23 C14 125.8(3) .
C24 C23 C14 126.3(3) .
C23 C24 C35 106.3(3) .
C23 C24 C25 142.5(3) .
C35 C24 C25 110.0(3) .
C26 C25 C34 118.3(3) .
C26 C25 C24 137.1(3) .
C34 C25 C24 104.4(3) .
C25 C26 C27 120.2(3) .
C25 C26 H26 119.9 .
C27 C26 H26 119.9 .
C28 C27 C26 119.7(4) .
C28 C27 C37 122.4(3) .
C26 C27 C37 117.9(3) .
C27 C28 C29 122.7(3) .
C27 C28 H28 118.6 .
C29 C28 H28 118.6 .
C34 C29 C28 116.0(3) .
C34 C29 C30 115.9(4) .
C28 C29 C30 128.1(3) .
C31 C30 C29 122.3(4) .
C31 C30 H30 118.9 .
C29 C30 H30 118.9 .
C30 C31 C32 119.8(3) .
C30 C31 C41 122.6(4) .
C32 C31 C41 117.6(4) .
C33 C32 C31 119.2(4) .
C33 C32 H32 120.4 .
C31 C32 H32 120.4 .
C32 C33 C34 118.9(3) .
C32 C33 C35 135.9(3) .
C34 C33 C35 105.0(3) .
C29 C34 C33 123.8(3) .
C29 C34 C25 123.1(3) .
C33 C34 C25 112.9(3) .
C36 C35 C24 108.1(3) .
C36 C35 C33 142.6(3) .
C24 C35 C33 107.7(3) .
N2 C36 C35 107.4(3) .
N2 C36 C45 125.0(3) .
C35 C36 C45 127.6(3) .
C38 C37 C39 111.4(4) .
C38 C37 C40 105.8(5) .
C39 C37 C40 110.0(5) .
C38 C37 C27 111.9(3) .
C39 C37 C27 107.4(4) .
C40 C37 C27 110.4(4) .
C37 C38 H38A 109.5 .
C37 C38 H38B 109.5 .
H38A C38 H38B 109.5 .
C37 C38 H38C 109.5 .
H38A C38 H38C 109.5 .
H38B C38 H38C 109.5 .
C37 C39 H39A 109.5 .
C37 C39 H39B 109.5 .
H39A C39 H39B 109.5 .
C37 C39 H39C 109.5 .
H39A C39 H39C 109.5 .
H39B C39 H39C 109.5 .
C37 C40 H40A 109.5 .
C37 C40 H40B 109.5 .
H40A C40 H40B 109.5 .
C37 C40 H40C 109.5 .
H40A C40 H40C 109.5 .
H40B C40 H40C 109.5 .
C44A C41 C31 117.1(6) .
C44 C41 C31 113.4(5) .
C44A C41 C43A 111.0(10) .
C31 C41 C43A 107.6(7) .
C44 C41 C42 110.4(6) .
C31 C41 C42 108.2(4) .
C44 C41 C43 109.2(6) .
C31 C41 C43 107.4(5) .
C42 C41 C43 108.1(6) .
C44A C41 C42A 104.9(11) .
C31 C41 C42A 106.9(7) .
C43A C41 C42A 109.2(11) .
C41 C42 H42A 109.5 .
C41 C42 H42B 109.5 .
H42A C42 H42B 109.5 .
C41 C42 H42C 109.5 .
H42A C42 H42C 109.5 .
H42B C42 H42C 109.5 .
C41 C43 H43A 109.5 .
C41 C43 H43B 109.5 .
H43A C43 H43B 109.5 .
C41 C43 H43C 109.5 .
H43A C43 H43C 109.5 .
H43B C43 H43C 109.5 .
C41 C44 H44A 109.5 .
C41 C44 H44B 109.5 .
H44A C44 H44B 109.5 .
C41 C44 H44C 109.5 .
H44A C44 H44C 109.5 .
H44B C44 H44C 109.5 .
C41 C42A H42D 109.5 .
C41 C42A H42E 109.5 .
H42D C42A H42E 109.5 .
C41 C42A H42F 109.5 .
H42D C42A H42F 109.5 .
H42E C42A H42F 109.5 .
C41 C43A H43D 109.5 .
C41 C43A H43E 109.5 .
H43D C43A H43E 109.5 .
C41 C43A H43F 109.5 .
H43D C43A H43F 109.5 .
H43E C43A H43F 109.5 .
C41 C44A H44D 109.5 .
C41 C44A H44E 109.5 .
H44D C44A H44E 109.5 .
C41 C44A H44F 109.5 .
H44D C44A H44F 109.5 .
H44E C44A H44F 109.5 .
N3 C45 C46 107.1(3) .
N3 C45 C36 124.1(3) .
C46 C45 C36 128.7(3) .
C45 C46 C57 107.5(3) .
C45 C46 C47 142.0(3) .
C57 C46 C47 109.5(3) .
C48 C47 C56 118.4(3) .
C48 C47 C46 137.1(3) .
C56 C47 C46 104.2(3) .
C47 C48 C49 120.6(4) .
C47 C48 H48 119.7 .
C49 C48 H48 119.7 .
C50 C49 C48 119.0(4) .
C50 C49 C59 121.5(4) .
C48 C49 C59 119.5(4) .
C49 C50 C51 122.8(4) .
C49 C50 H50 118.6 .
C51 C50 H50 118.6 .
C56 C51 C50 115.6(4) .
C56 C51 C52 116.0(4) .
C50 C51 C52 128.4(4) .
C53 C52 C51 122.1(4) .
C53 C52 H52 119.0 .
C51 C52 H52 119.0 .
C52 C53 C54 119.1(4) .
C52 C53 C63 123.2(4) .
C54 C53 C63 117.7(4) .
C55 C54 C53 120.8(4) .
C55 C54 H54 119.6 .
C53 C54 H54 119.6 .
C54 C55 C56 118.9(3) .
C54 C55 C57 137.1(3) .
C56 C55 C57 103.9(3) .
C51 C56 C47 123.5(3) .
C51 C56 C55 123.0(3) .
C47 C56 C55 113.5(3) .
C58 C57 C46 108.7(3) .
C58 C57 C55 141.2(3) .
C46 C57 C55 109.0(3) .
N3 C58 C57 106.9(3) .
N3 C58 C67 125.1(3) .
C57 C58 C67 127.8(3) .
C60 C59 C49 118.4(6) .
C62A C59 C49 116.1(7) .
C62A C59 C61A 116.6(9) .
C49 C59 C61A 105.6(6) .
C60 C59 C62 107.9(8) .
C49 C59 C62 108.3(6) .
C62A C59 C60A 107.8(9) .
C49 C59 C60A 108.0(6) .
C61A C59 C60A 101.5(8) .
C60 C59 C61 114.7(8) .
C49 C59 C61 105.9(5) .
C62 C59 C61 100.0(7) .
C59 C60 H60A 109.5 .
C59 C60 H60B 109.5 .
H60A C60 H60B 109.5 .
C59 C60 H60C 109.5 .
H60A C60 H60C 109.5 .
H60B C60 H60C 109.5 .
C59 C61 H61A 109.5 .
C59 C61 H61B 109.5 .
H61A C61 H61B 109.5 .
C59 C61 H61C 109.5 .
H61A C61 H61C 109.5 .
H61B C61 H61C 109.5 .
C59 C62 H62A 109.5 .
C59 C62 H62B 109.5 .
H62A C62 H62B 109.5 .
C59 C62 H62C 109.5 .
H62A C62 H62C 109.5 .
H62B C62 H62C 109.5 .
C59 C60A H60D 109.5 .
C59 C60A H60E 109.5 .
H60D C60A H60E 109.5 .
C59 C60A H60F 109.5 .
H60D C60A H60F 109.5 .
H60E C60A H60F 109.5 .
C59 C61A H61D 109.5 .
C59 C61A H61E 109.5 .
H61D C61A H61E 109.5 .
C59 C61A H61F 109.5 .
H61D C61A H61F 109.5 .
H61E C61A H61F 109.5 .
C59 C62A H62D 109.5 .
C59 C62A H62E 109.5 .
H62D C62A H62E 109.5 .
C59 C62A H62F 109.5 .
H62D C62A H62F 109.5 .
H62E C62A H62F 109.5 .
C65 C63 C66 109.0(6) .
C65 C63 C53 107.9(5) .
C66 C63 C53 109.2(4) .
C65 C63 C64 112.8(5) .
C66 C63 C64 105.7(5) .
C53 C63 C64 112.2(4) .
C63 C64 H64A 109.5 .
C63 C64 H64B 109.5 .
H64A C64 H64B 109.5 .
C63 C64 H64C 109.5 .
H64A C64 H64C 109.5 .
H64B C64 H64C 109.5 .
C63 C65 H65A 109.5 .
C63 C65 H65B 109.5 .
H65A C65 H65B 109.5 .
C63 C65 H65C 109.5 .
H65A C65 H65C 109.5 .
H65B C65 H65C 109.5 .
C63 C66 H66A 109.5 .
C63 C66 H66B 109.5 .
H66A C66 H66B 109.5 .
C63 C66 H66C 109.5 .
H66A C66 H66C 109.5 .
H66B C66 H66C 109.5 .
C68 C67 N4 106.9(3) .
C68 C67 C58 127.8(3) .
N4 C67 C58 125.1(3) .
C67 C68 C79 108.2(3) .
C67 C68 C69 142.6(3) .
C79 C68 C69 107.9(3) .
C70 C69 C78 119.2(3) .
C70 C69 C68 135.6(3) .
C78 C69 C68 104.9(3) .
C69 C70 C71 119.8(4) .
C69 C70 H70 120.1 .
C71 C70 H70 120.1 .
C72 C71 C70 119.7(3) .
C72 C71 C81 121.9(3) .
C70 C71 C81 118.3(4) .
C71 C72 C73 122.6(3) .
C71 C72 H72 118.7 .
C73 C72 H72 118.7 .
C74 C73 C78 116.0(3) .
C74 C73 C72 128.3(3) .
C78 C73 C72 115.6(3) .
C75 C74 C73 122.3(3) .
C75 C74 H74 118.9 .
C73 C74 H74 118.9 .
C74 C75 C76 119.5(3) .
C74 C75 C85 121.1(3) .
C76 C75 C85 119.3(3) .
C77 C76 C75 119.9(3) .
C77 C76 H76 120.1 .
C75 C76 H76 120.1 .
C76 C77 C78 119.2(3) .
C76 C77 C79 136.5(3) .
C78 C77 C79 104.2(3) .
C69 C78 C77 113.8(3) .
C69 C78 C73 123.0(3) .
C77 C78 C73 123.1(3) .
C80 C79 C68 107.3(3) .
C80 C79 C77 142.5(3) .
C68 C79 C77 109.2(3) .
N4 C80 C79 107.6(3) .
N4 C80 C89 125.1(3) .
C79 C80 C89 127.3(3) .
C83A C81 C84A 117.5(12) .
C83A C81 C71 117.5(8) .
C82 C81 C71 114.4(5) .
C84A C81 C71 107.1(7) .
C82 C81 C83 112.6(6) .
C71 C81 C83 108.1(5) .
C82 C81 C84 107.4(6) .
C71 C81 C84 106.8(4) .
C83 C81 C84 107.2(6) .
C83A C81 C82A 110.1(11) .
C84A C81 C82A 98.4(11) .
C71 C81 C82A 103.7(6) .
C81 C82 H82A 109.5 .
C81 C82 H82B 109.5 .
H82A C82 H82B 109.5 .
C81 C82 H82C 109.5 .
H82A C82 H82C 109.5 .
H82B C82 H82C 109.5 .
C81 C83 H83A 109.5 .
C81 C83 H83B 109.5 .
H83A C83 H83B 109.5 .
C81 C83 H83C 109.5 .
H83A C83 H83C 109.5 .
H83B C83 H83C 109.5 .
C81 C84 H84A 109.5 .
C81 C84 H84B 109.5 .
H84A C84 H84B 109.5 .
C81 C84 H84C 109.5 .
H84A C84 H84C 109.5 .
H84B C84 H84C 109.5 .
C81 C82A H82D 109.5 .
C81 C82A H82E 109.5 .
H82D C82A H82E 109.5 .
C81 C82A H82F 109.5 .
H82D C82A H82F 109.5 .
H82E C82A H82F 109.5 .
C81 C83A H83D 109.5 .
C81 C83A H83E 109.5 .
H83D C83A H83E 109.5 .
C81 C83A H83F 109.5 .
H83D C83A H83F 109.5 .
H83E C83A H83F 109.5 .
C81 C84A H84D 109.5 .
C81 C84A H84E 109.5 .
H84D C84A H84E 109.5 .
C81 C84A H84F 109.5 .
H84D C84A H84F 109.5 .
H84E C84A H84F 109.5 .
C87 C85 C86 110.3(6) .
C87 C85 C88 108.5(5) .
C86 C85 C88 107.7(5) .
C87 C85 C75 107.6(4) .
C86 C85 C75 110.0(3) .
C88 C85 C75 112.7(4) .
C85 C86 H86A 109.5 .
C85 C86 H86B 109.5 .
H86A C86 H86B 109.5 .
C85 C86 H86C 109.5 .
H86A C86 H86C 109.5 .
H86B C86 H86C 109.5 .
C85 C87 H87A 109.5 .
C85 C87 H87B 109.5 .
H87A C87 H87B 109.5 .
C85 C87 H87C 109.5 .
H87A C87 H87C 109.5 .
H87B C87 H87C 109.5 .
C85 C88 H88A 109.5 .
C85 C88 H88B 109.5 .
H88A C88 H88B 109.5 .
C85 C88 H88C 109.5 .
H88A C88 H88C 109.5 .
H88B C88 H88C 109.5 .
N5 C89 C90 107.8(3) .
N5 C89 C80 124.0(3) .
C90 C89 C80 128.2(3) .
C89 C90 C101 107.4(3) .
C89 C90 C91 142.5(3) .
C101 C90 C91 109.0(3) .
C92 C91 C100 118.3(3) .
C92 C91 C90 137.1(3) .
C100 C91 C90 104.5(3) .
C91 C92 C93 120.3(3) .
C91 C92 H92 119.9 .
C93 C92 H92 119.9 .
C94 C93 C92 119.5(3) .
C94 C93 C103 122.9(3) .
C92 C93 C103 117.6(3) .
C93 C94 C95 122.2(3) .
C93 C94 H94 118.9 .
C95 C94 H94 118.9 .
C100 C95 C94 116.1(3) .
C100 C95 C96 115.9(3) .
C94 C95 C96 127.9(3) .
C97 C96 C95 121.9(3) .
C97 C96 H96 119.1 .
C95 C96 H96 119.1 .
C96 C97 C98 119.7(3) .
C96 C97 C107 122.9(3) .
C98 C97 C107 117.3(3) .
C99 C98 C97 120.3(3) .
C99 C98 H98 119.8 .
C97 C98 H98 119.8 .
C98 C99 C100 118.3(3) .
C98 C99 C101 136.8(3) .
C100 C99 C101 104.8(3) .
C95 C100 C99 123.8(3) .
C95 C100 C91 123.5(3) .
C99 C100 C91 112.5(3) .
C102 C101 C90 108.1(3) .
C102 C101 C99 141.4(3) .
C90 C101 C99 109.1(3) .
N5 C102 C101 107.5(3) .
N5 C102 C1 126.0(3) 2_666
C101 C102 C1 126.5(3) 2_666
C105 C103 C104 107.9(4) .
C105 C103 C106 108.3(4) .
C104 C103 C106 109.5(4) .
C105 C103 C93 113.4(3) .
C104 C103 C93 109.3(3) .
C106 C103 C93 108.5(3) .
C103 C104 H10A 109.5 .
C103 C104 H10B 109.5 .
H10A C104 H10B 109.5 .
C103 C104 H10C 109.5 .
H10A C104 H10C 109.5 .
H10B C104 H10C 109.5 .
C103 C105 H10D 109.5 .
C103 C105 H10E 109.5 .
H10D C105 H10E 109.5 .
C103 C105 H10F 109.5 .
H10D C105 H10F 109.5 .
H10E C105 H10F 109.5 .
C103 C106 H10G 109.5 .
C103 C106 H10H 109.5 .
H10G C106 H10H 109.5 .
C103 C106 H10I 109.5 .
H10G C106 H10I 109.5 .
H10H C106 H10I 109.5 .
C109 C107 C97 108.1(3) .
C109 C107 C110 109.3(3) .
C97 C107 C110 111.3(3) .
C109 C107 C108 107.7(3) .
C97 C107 C108 111.9(3) .
C110 C107 C108 108.4(3) .
C107 C108 H10J 109.5 .
C107 C108 H10K 109.5 .
H10J C108 H10K 109.5 .
C107 C108 H10L 109.5 .
H10J C108 H10L 109.5 .
H10K C108 H10L 109.5 .
C107 C109 H10M 109.5 .
C107 C109 H10N 109.5 .
H10M C109 H10N 109.5 .
C107 C109 H10O 109.5 .
H10M C109 H10O 109.5 .
H10N C109 H10O 109.5 .
C107 C110 H11A 109.5 .
C107 C110 H11B 109.5 .
H11A C110 H11B 109.5 .
C107 C110 H11C 109.5 .
H11A C110 H11C 109.5 .
H11B C110 H11C 109.5 .

loop_
_geom_bond_atom_site_label_1
_geom_bond_atom_site_label_2
_geom_bond_distance
_geom_bond_site_symmetry_2
N1 C1 1.376(4) .
N1 C14 1.380(4) .
N1 H1 0.8800 .
N2 C23 1.358(4) .
N2 C36 1.380(4) .
N2 H2 0.8800 .
N3 C58 1.376(4) .
N3 C45 1.380(4) .
N3 H3 0.8800 .
N4 C80 1.368(4) .
N4 C67 1.394(4) .
N4 H4N 0.8800 .
N5 C102 1.382(4) .
N5 C89 1.385(4) .
N5 H5 0.8800 .
C1 C2 1.394(5) .
C1 C102 1.431(4) 2_666
C2 C13 1.411(4) .
C2 C3 1.464(5) .
C3 C4 1.368(5) .
C3 C12 1.411(5) .
C4 C5 1.413(6) .
C4 H4 0.9500 .
C5 C6 1.392(6) .
C5 C15 1.542(6) .
C6 C7 1.413(5) .
C6 H6 0.9500 .
C7 C12 1.374(5) .
C7 C8 1.429(5) .
C8 C9 1.367(6) .
C8 H8 0.9500 .
C9 C10 1.423(5) .
C9 C19 1.541(5) .
C10 C11 1.375(5) .
C10 H10 0.9500 .
C11 C12 1.422(5) .
C11 C13 1.467(5) .
C13 C14 1.391(5) .
C14 C23 1.426(4) .
C15 C18A 1.444(12) .
C15 C18 1.469(9) .
C15 C16 1.495(10) .
C15 C17A 1.555(13) .
C15 C16A 1.605(13) .
C15 C17 1.610(10) .
C16 H16A 0.9800 .
C16 H16B 0.9800 .
C16 H16C 0.9800 .
C17 H17A 0.9800 .
C17 H17B 0.9800 .
C17 H17C 0.9800 .
C18 H18A 0.9800 .
C18 H18B 0.9800 .
C18 H18C 0.9800 .
C16A H16D 0.9800 .
C16A H16E 0.9800 .
C16A H16F 0.9800 .
C17A H17D 0.9800 .
C17A H17E 0.9800 .
C17A H17F 0.9800 .
C18A H18D 0.9800 .
C18A H18E 0.9800 .
C18A H18F 0.9800 .
C19 C22A 1.454(11) .
C19 C21 1.469(10) .
C19 C22 1.533(9) .
C19 C20A 1.549(12) .
C19 C21A 1.564(12) .
C19 C20 1.605(9) .
C20 H20A 0.9800 .
C20 H20B 0.9800 .
C20 H20C 0.9800 .
C21 H21A 0.9800 .
C21 H21B 0.9800 .
C21 H21C 0.9800 .
C22 H22A 0.9800 .
C22 H22B 0.9800 .
C22 H22C 0.9800 .
C20A H20D 0.9800 .
C20A H20E 0.9800 .
C20A H20F 0.9800 .
C21A H21D 0.9800 .
C21A H21E 0.9800 .
C21A H21F 0.9800 .
C22A H22D 0.9800 .
C22A H22E 0.9800 .
C22A H22F 0.9800 .
C23 C24 1.413(4) .
C24 C35 1.417(5) .
C24 C25 1.444(5) .
C25 C26 1.377(5) .
C25 C34 1.429(5) .
C26 C27 1.418(5) .
C26 H26 0.9500 .
C27 C28 1.374(5) .
C27 C37 1.549(6) .
C28 C29 1.413(5) .
C28 H28 0.9500 .
C29 C34 1.390(5) .
C29 C30 1.415(5) .
C30 C31 1.373(6) .
C30 H30 0.9500 .
C31 C32 1.437(5) .
C31 C41 1.527(5) .
C32 C33 1.374(5) .
C32 H32 0.9500 .
C33 C34 1.404(5) .
C33 C35 1.477(5) .
C35 C36 1.386(5) .
C36 C45 1.431(5) .
C37 C38 1.483(6) .
C37 C39 1.526(7) .
C37 C40 1.540(8) .
C38 H38A 0.9800 .
C38 H38B 0.9800 .
C38 H38C 0.9800 .
C39 H39A 0.9800 .
C39 H39B 0.9800 .
C39 H39C 0.9800 .
C40 H40A 0.9800 .
C40 H40B 0.9800 .
C40 H40C 0.9800 .
C41 C44A 1.488(13) .
C41 C44 1.499(8) .
C41 C43A 1.543(13) .
C41 C42 1.551(9) .
C41 C43 1.571(9) .
C41 C42A 1.576(13) .
C42 H42A 0.9800 .
C42 H42B 0.9800 .
C42 H42C 0.9800 .
C43 H43A 0.9800 .
C43 H43B 0.9800 .
C43 H43C 0.9800 .
C44 H44A 0.9800 .
C44 H44B 0.9800 .
C44 H44C 0.9800 .
C42A H42D 0.9800 .
C42A H42E 0.9800 .
C42A H42F 0.9800 .
C43A H43D 0.9800 .
C43A H43E 0.9800 .
C43A H43F 0.9800 .
C44A H44D 0.9800 .
C44A H44E 0.9800 .
C44A H44F 0.9800 .
C45 C46 1.383(4) .
C46 C57 1.397(5) .
C46 C47 1.473(5) .
C47 C48 1.373(5) .
C47 C56 1.416(5) .
C48 C49 1.409(5) .
C48 H48 0.9500 .
C49 C50 1.379(6) .
C49 C59 1.528(6) .
C50 C51 1.420(6) .
C50 H50 0.9500 .
C51 C56 1.382(5) .
C51 C52 1.428(6) .
C52 C53 1.381(6) .
C52 H52 0.9500 .
C53 C54 1.416(5) .
C53 C63 1.548(6) .
C54 C55 1.357(5) .
C54 H54 0.9500 .
C55 C56 1.421(5) .
C55 C57 1.485(5) .
C57 C58 1.377(4) .
C58 C67 1.423(5) .
C59 C60 1.415(10) .
C59 C62A 1.422(11) .
C59 C61A 1.544(11) .
C59 C62 1.587(11) .
C59 C60A 1.605(11) .
C59 C61 1.617(11) .
C60 H60A 0.9800 .
C60 H60B 0.9800 .
C60 H60C 0.9800 .
C61 H61A 0.9800 .
C61 H61B 0.9800 .
C61 H61C 0.9800 .
C62 H62A 0.9800 .
C62 H62B 0.9800 .
C62 H62C 0.9800 .
C60A H60D 0.9800 .
C60A H60E 0.9800 .
C60A H60F 0.9800 .
C61A H61D 0.9800 .
C61A H61E 0.9800 .
C61A H61F 0.9800 .
C62A H62D 0.9800 .
C62A H62E 0.9800 .
C62A H62F 0.9800 .
C63 C65 1.506(9) .
C63 C66 1.518(9) .
C63 C64 1.557(7) .
C64 H64A 0.9800 .
C64 H64B 0.9800 .
C64 H64C 0.9800 .
C65 H65A 0.9800 .
C65 H65B 0.9800 .
C65 H65C 0.9800 .
C66 H66A 0.9800 .
C66 H66B 0.9800 .
C66 H66C 0.9800 .
C67 C68 1.383(4) .
C68 C79 1.415(4) .
C68 C69 1.471(4) .
C69 C70 1.381(5) .
C69 C78 1.401(5) .
C70 C71 1.416(5) .
C70 H70 0.9500 .
C71 C72 1.376(6) .
C71 C81 1.540(5) .
C72 C73 1.417(5) .
C72 H72 0.9500 .
C73 C74 1.401(5) .
C73 C78 1.406(5) .
C74 C75 1.395(5) .
C74 H74 0.9500 .
C75 C76 1.416(5) .
C75 C85 1.535(5) .
C76 C77 1.372(5) .
C76 H76 0.9500 .
C77 C78 1.404(4) .
C77 C79 1.468(4) .
C79 C80 1.397(4) .
C80 C89 1.426(4) .
C81 C83A 1.467(14) .
C81 C82 1.476(8) .
C81 C84A 1.525(14) .
C81 C83 1.555(9) .
C81 C84 1.559(9) .
C81 C82A 1.641(13) .
C82 H82A 0.9800 .
C82 H82B 0.9800 .
C82 H82C 0.9800 .
C83 H83A 0.9800 .
C83 H83B 0.9800 .
C83 H83C 0.9800 .
C84 H84A 0.9800 .
C84 H84B 0.9800 .
C84 H84C 0.9800 .
C82A H82D 0.9800 .
C82A H82E 0.9800 .
C82A H82F 0.9800 .
C83A H83D 0.9800 .
C83A H83E 0.9800 .
C83A H83F 0.9800 .
C84A H84D 0.9800 .
C84A H84E 0.9800 .
C84A H84F 0.9800 .
C85 C87 1.476(7) .
C85 C86 1.498(7) .
C85 C88 1.505(7) .
C86 H86A 0.9800 .
C86 H86B 0.9800 .
C86 H86C 0.9800 .
C87 H87A 0.9800 .
C87 H87B 0.9800 .
C87 H87C 0.9800 .
C88 H88A 0.9800 .
C88 H88B 0.9800 .
C88 H88C 0.9800 .
C89 C90 1.390(5) .
C90 C101 1.411(4) .
C90 C91 1.468(5) .
C91 C92 1.366(4) .
C91 C100 1.424(4) .
C92 C93 1.426(5) .
C92 H92 0.9500 .
C93 C94 1.381(5) .
C93 C103 1.538(5) .
C94 C95 1.412(4) .
C94 H94 0.9500 .
C95 C100 1.388(5) .
C95 C96 1.423(5) .
C96 C97 1.395(5) .
C96 H96 0.9500 .
C97 C98 1.417(5) .
C97 C107 1.530(5) .
C98 C99 1.378(5) .
C98 H98 0.9500 .
C99 C100 1.424(4) .
C99 C101 1.460(5) .
C101 C102 1.388(5) .
C102 C1 1.431(4) 2_666
C103 C105 1.501(6) .
C103 C104 1.520(7) .
C103 C106 1.536(6) .
C104 H10A 0.9800 .
C104 H10B 0.9800 .
C104 H10C 0.9800 .
C105 H10D 0.9800 .
C105 H10E 0.9800 .
C105 H10F 0.9800 .
C106 H10G 0.9800 .
C106 H10H 0.9800 .
C106 H10I 0.9800 .
C107 C109 1.528(6) .
C107 C110 1.536(6) .
C107 C108 1.544(6) .
C108 H10J 0.9800 .
C108 H10K 0.9800 .
C108 H10L 0.9800 .
C109 H10M 0.9800 .
C109 H10N 0.9800 .
C109 H10O 0.9800 .
C110 H11A 0.9800 .
C110 H11B 0.9800 .
C110 H11C 0.9800 .

loop_
_geom_torsion_atom_site_label_1
_geom_torsion_atom_site_label_2
_geom_torsion_atom_site_label_3
_geom_torsion_atom_site_label_4
_geom_torsion
_geom_torsion_site_symmetry_1
_geom_torsion_site_symmetry_4
C14 N1 C1 C2 3.3(4) . .
C14 N1 C1 C102 -171.5(4) . 2_666
N1 C1 C2 C13 -2.3(4) . .
C102 C1 C2 C13 172.4(4) 2_666 .
N1 C1 C2 C3 162.6(5) . .
C102 C1 C2 C3 -22.7(8) 2_666 .
C1 C2 C3 C4 9.1(9) . .
C13 C2 C3 C4 173.8(5) . .
C1 C2 C3 C12 -168.3(5) . .
C13 C2 C3 C12 -3.7(4) . .
C12 C3 C4 C5 -0.3(6) . .
C2 C3 C4 C5 -177.5(4) . .
C3 C4 C5 C6 -0.7(7) . .
C3 C4 C5 C15 179.4(4) . .
C4 C5 C6 C7 1.5(7) . .
C15 C5 C6 C7 -178.6(5) . .
C5 C6 C7 C12 -1.3(7) . .
C5 C6 C7 C8 176.5(5) . .
C12 C7 C8 C9 2.5(7) . .
C6 C7 C8 C9 -175.2(5) . .
C7 C8 C9 C10 1.0(7) . .
C7 C8 C9 C19 177.0(4) . .
C8 C9 C10 C11 -3.4(7) . .
C19 C9 C10 C11 -179.5(4) . .
C9 C10 C11 C12 2.1(6) . .
C9 C10 C11 C13 -179.4(5) . .
C6 C7 C12 C3 0.3(7) . .
C8 C7 C12 C3 -177.8(4) . .
C6 C7 C12 C11 174.2(4) . .
C8 C7 C12 C11 -3.9(6) . .
C4 C3 C12 C7 0.5(6) . .
C2 C3 C12 C7 178.5(4) . .
C4 C3 C12 C11 -174.0(4) . .
C2 C3 C12 C11 4.0(5) . .
C10 C11 C12 C7 1.6(6) . .
C13 C11 C12 C7 -177.3(4) . .
C10 C11 C12 C3 176.1(4) . .
C13 C11 C12 C3 -2.8(5) . .
C1 C2 C13 C14 0.4(4) . .
C3 C2 C13 C14 -169.9(3) . .
C1 C2 C13 C11 172.4(3) . .
C3 C2 C13 C11 2.1(4) . .
C10 C11 C13 C14 -10.9(9) . .
C12 C11 C13 C14 167.7(5) . .
C10 C11 C13 C2 -178.3(5) . .
C12 C11 C13 C2 0.4(4) . .
C1 N1 C14 C13 -3.0(4) . .
C1 N1 C14 C23 177.2(4) . .
C2 C13 C14 N1 1.5(4) . .
C11 C13 C14 N1 -165.9(5) . .
C2 C13 C14 C23 -178.7(4) . .
C11 C13 C14 C23 13.9(8) . .
C6 C5 C15 C18A 161.6(11) . .
C4 C5 C15 C18A -18.5(12) . .
C6 C5 C15 C18 -116.2(8) . .
C4 C5 C15 C18 63.7(8) . .
C6 C5 C15 C16 15.3(9) . .
C4 C5 C15 C16 -164.8(7) . .
C6 C5 C15 C17A 35.6(11) . .
C4 C5 C15 C17A -144.5(9) . .
C6 C5 C15 C16A -77.2(10) . .
C4 C5 C15 C16A 102.8(10) . .
C6 C5 C15 C17 132.4(6) . .
C4 C5 C15 C17 -47.7(7) . .
C8 C9 C19 C22A 20.5(11) . .
C10 C9 C19 C22A -163.5(9) . .
C8 C9 C19 C21 -177.7(7) . .
C10 C9 C19 C21 -1.6(8) . .
C8 C9 C19 C22 -50.1(7) . .
C10 C9 C19 C22 126.0(6) . .
C8 C9 C19 C20A 153.0(8) . .
C10 C9 C19 C20A -31.0(9) . .
C8 C9 C19 C21A -97.5(8) . .
C10 C9 C19 C21A 78.6(8) . .
C8 C9 C19 C20 60.2(7) . .
C10 C9 C19 C20 -123.7(6) . .
C36 N2 C23 C24 -3.8(4) . .
C36 N2 C23 C14 174.4(4) . .
N1 C14 C23 N2 34.3(6) . .
C13 C14 C23 N2 -145.5(4) . .
N1 C14 C23 C24 -147.9(4) . .
C13 C14 C23 C24 32.4(7) . .
N2 C23 C24 C35 3.7(4) . .
C14 C23 C24 C35 -174.5(4) . .
N2 C23 C24 C25 -162.0(5) . .
C14 C23 C24 C25 19.8(8) . .
C23 C24 C25 C26 -8.7(9) . .
C35 C24 C25 C26 -174.2(4) . .
C23 C24 C25 C34 166.6(5) . .
C35 C24 C25 C34 1.2(4) . .
C34 C25 C26 C27 1.9(6) . .
C24 C25 C26 C27 176.8(4) . .
C25 C26 C27 C28 -1.7(6) . .
C25 C26 C27 C37 -178.6(4) . .
C26 C27 C28 C29 -0.7(6) . .
C37 C27 C28 C29 176.0(4) . .
C27 C28 C29 C34 2.7(6) . .
C27 C28 C29 C30 -175.8(4) . .
C34 C29 C30 C31 -1.4(6) . .
C28 C29 C30 C31 177.1(4) . .
C29 C30 C31 C32 -1.2(7) . .
C29 C30 C31 C41 -177.7(4) . .
C30 C31 C32 C33 3.2(6) . .
C41 C31 C32 C33 179.9(4) . .
C31 C32 C33 C34 -2.6(6) . .
C31 C32 C33 C35 -177.0(4) . .
C28 C29 C34 C33 -176.6(4) . .
C30 C29 C34 C33 2.1(6) . .
C28 C29 C34 C25 -2.4(6) . .
C30 C29 C34 C25 176.3(4) . .
C32 C33 C34 C29 -0.1(6) . .
C35 C33 C34 C29 175.8(4) . .
C32 C33 C34 C25 -174.8(4) . .
C35 C33 C34 C25 1.1(4) . .
C26 C25 C34 C29 0.2(6) . .
C24 C25 C34 C29 -176.2(4) . .
C26 C25 C34 C33 174.9(3) . .
C24 C25 C34 C33 -1.5(4) . .
C23 C24 C35 C36 -2.4(4) . .
C25 C24 C35 C36 168.5(3) . .
C23 C24 C35 C33 -171.4(3) . .
C25 C24 C35 C33 -0.6(4) . .
C32 C33 C35 C36 11.9(9) . .
C34 C33 C35 C36 -163.0(5) . .
C32 C33 C35 C24 174.6(4) . .
C34 C33 C35 C24 -0.3(4) . .
C23 N2 C36 C35 2.3(4) . .
C23 N2 C36 C45 -177.3(4) . .
C24 C35 C36 N2 0.1(4) . .
C33 C35 C36 N2 162.8(5) . .
C24 C35 C36 C45 179.7(4) . .
C33 C35 C36 C45 -17.7(8) . .
C28 C27 C37 C38 18.5(6) . .
C26 C27 C37 C38 -164.7(4) . .
C28 C27 C37 C39 -104.0(5) . .
C26 C27 C37 C39 72.8(5) . .
C28 C27 C37 C40 136.0(5) . .
C26 C27 C37 C40 -47.2(5) . .
C30 C31 C41 C44A -167.7(11) . .
C32 C31 C41 C44A 15.7(12) . .
C30 C31 C41 C44 -6.4(8) . .
C32 C31 C41 C44 177.0(7) . .
C30 C31 C41 C43A -42.0(11) . .
C32 C31 C41 C43A 141.4(10) . .
C30 C31 C41 C42 116.4(6) . .
C32 C31 C41 C42 -60.1(6) . .
C30 C31 C41 C43 -127.2(6) . .
C32 C31 C41 C43 56.3(7) . .
C30 C31 C41 C42A 75.1(10) . .
C32 C31 C41 C42A -101.4(9) . .
C58 N3 C45 C46 2.8(4) . .
C58 N3 C45 C36 -175.6(3) . .
N2 C36 C45 N3 -35.9(6) . .
C35 C36 C45 N3 144.7(4) . .
N2 C36 C45 C46 146.1(4) . .
C35 C36 C45 C46 -33.4(7) . .
N3 C45 C46 C57 -2.1(4) . .
C36 C45 C46 C57 176.1(4) . .
N3 C45 C46 C47 164.8(5) . .
C36 C45 C46 C47 -16.9(8) . .
C45 C46 C47 C48 6.8(9) . .
C57 C46 C47 C48 173.6(5) . .
C45 C46 C47 C56 -166.5(5) . .
C57 C46 C47 C56 0.3(4) . .
C56 C47 C48 C49 -2.2(6) . .
C46 C47 C48 C49 -174.8(5) . .
C47 C48 C49 C50 0.4(7) . .
C47 C48 C49 C59 -179.9(4) . .
C48 C49 C50 C51 1.6(8) . .
C59 C49 C50 C51 -178.0(5) . .
C49 C50 C51 C56 -1.7(7) . .
C49 C50 C51 C52 176.3(5) . .
C56 C51 C52 C53 4.0(7) . .
C50 C51 C52 C53 -174.1(5) . .
C51 C52 C53 C54 -3.2(7) . .
C51 C52 C53 C63 174.5(5) . .
C52 C53 C54 C55 0.0(7) . .
C63 C53 C54 C55 -177.8(4) . .
C53 C54 C55 C56 2.1(6) . .
C53 C54 C55 C57 176.4(4) . .
C50 C51 C56 C47 -0.2(6) . .
C52 C51 C56 C47 -178.5(4) . .
C50 C51 C56 C55 176.6(4) . .
C52 C51 C56 C55 -1.7(6) . .
C48 C47 C56 C51 2.1(6) . .
C46 C47 C56 C51 177.0(4) . .
C48 C47 C56 C55 -174.9(4) . .
C46 C47 C56 C55 -0.1(4) . .
C54 C55 C56 C51 -1.2(6) . .
C57 C55 C56 C51 -177.2(4) . .
C54 C55 C56 C47 175.8(4) . .
C57 C55 C56 C47 -0.1(4) . .
C45 C46 C57 C58 0.7(4) . .
C47 C46 C57 C58 -170.8(3) . .
C45 C46 C57 C55 171.2(3) . .
C47 C46 C57 C55 -0.3(4) . .
C54 C55 C57 C58 -9.1(9) . .
C56 C55 C57 C58 165.7(5) . .
C54 C55 C57 C46 -174.5(5) . .
C56 C55 C57 C46 0.3(4) . .
C45 N3 C58 C57 -2.3(4) . .
C45 N3 C58 C67 172.8(3) . .
C46 C57 C58 N3 1.0(4) . .
C55 C57 C58 N3 -164.5(4) . .
C46 C57 C58 C67 -174.0(4) . .
C55 C57 C58 C67 20.5(8) . .
C50 C49 C59 C60 -3.4(11) . .
C48 C49 C59 C60 176.9(9) . .
C50 C49 C59 C62A -161.1(10) . .
C48 C49 C59 C62A 19.2(11) . .
C50 C49 C59 C61A 67.9(8) . .
C48 C49 C59 C61A -111.7(7) . .
C50 C49 C59 C62 -126.6(7) . .
C48 C49 C59 C62 53.7(8) . .
C50 C49 C59 C60A -40.0(9) . .
C48 C49 C59 C60A 140.3(7) . .
C50 C49 C59 C61 127.0(7) . .
C48 C49 C59 C61 -52.7(7) . .
C52 C53 C63 C65 122.1(6) . .
C54 C53 C63 C65 -60.1(7) . .
C52 C53 C63 C66 -119.5(6) . .
C54 C53 C63 C66 58.2(6) . .
C52 C53 C63 C64 -2.7(8) . .
C54 C53 C63 C64 175.0(5) . .
C80 N4 C67 C68 -2.8(4) . .
C80 N4 C67 C58 173.4(4) . .
N3 C58 C67 C68 -147.5(4) . .
C57 C58 C67 C68 26.7(7) . .
N3 C58 C67 N4 37.2(6) . .
C57 C58 C67 N4 -148.6(4) . .
N4 C67 C68 C79 1.7(4) . .
C58 C67 C68 C79 -174.3(4) . .
N4 C67 C68 C69 -162.7(5) . .
C58 C67 C68 C69 21.3(8) . .
C67 C68 C69 C70 -7.4(9) . .
C79 C68 C69 C70 -171.9(4) . .
C67 C68 C69 C78 165.7(5) . .
C79 C68 C69 C78 1.3(4) . .
C78 C69 C70 C71 3.4(6) . .
C68 C69 C70 C71 175.8(4) . .
C69 C70 C71 C72 -1.6(7) . .
C69 C70 C71 C81 -179.3(4) . .
C70 C71 C72 C73 -0.2(7) . .
C81 C71 C72 C73 177.3(5) . .
C71 C72 C73 C74 -175.5(5) . .
C71 C72 C73 C78 0.2(7) . .
C78 C73 C74 C75 -2.1(6) . .
C72 C73 C74 C75 173.5(4) . .
C73 C74 C75 C76 1.2(6) . .
C73 C74 C75 C85 -175.9(4) . .
C74 C75 C76 C77 0.8(6) . .
C85 C75 C76 C77 178.0(4) . .
C75 C76 C77 C78 -1.7(6) . .
C75 C76 C77 C79 -177.0(4) . .
C70 C69 C78 C77 173.5(4) . .
C68 C69 C78 C77 -1.1(4) . .
C70 C69 C78 C73 -3.5(6) . .
C68 C69 C78 C73 -178.0(4) . .
C76 C77 C78 C69 -176.3(3) . .
C79 C77 C78 C69 0.4(4) . .
C76 C77 C78 C73 0.7(6) . .
C79 C77 C78 C73 177.4(4) . .
C74 C73 C78 C69 177.9(4) . .
C72 C73 C78 C69 1.7(6) . .
C74 C73 C78 C77 1.2(6) . .
C72 C73 C78 C77 -175.0(4) . .
C67 C68 C79 C80 -0.1(4) . .
C69 C68 C79 C80 170.1(3) . .
C67 C68 C79 C77 -171.2(3) . .
C69 C68 C79 C77 -1.1(4) . .
C76 C77 C79 C80 10.1(9) . .
C78 C77 C79 C80 -165.6(5) . .
C76 C77 C79 C68 176.2(4) . .
C78 C77 C79 C68 0.5(4) . .
C67 N4 C80 C79 2.7(4) . .
C67 N4 C80 C89 -175.1(4) . .
C68 C79 C80 N4 -1.6(4) . .
C77 C79 C80 N4 164.6(5) . .
C68 C79 C80 C89 176.1(4) . .
C77 C79 C80 C89 -17.7(8) . .
C72 C71 C81 C83A 163.9(12) . .
C70 C71 C81 C83A -18.5(13) . .
C72 C71 C81 C82 5.9(9) . .
C70 C71 C81 C82 -176.5(7) . .
C72 C71 C81 C84A -61.2(11) . .
C70 C71 C81 C84A 116.4(10) . .
C72 C71 C81 C83 132.2(6) . .
C70 C71 C81 C83 -50.2(7) . .
C72 C71 C81 C84 -112.7(6) . .
C70 C71 C81 C84 64.8(6) . .
C72 C71 C81 C82A 42.2(10) . .
C70 C71 C81 C82A -140.2(9) . .
C74 C75 C85 C87 85.0(6) . .
C76 C75 C85 C87 -92.1(6) . .
C74 C75 C85 C86 -35.2(7) . .
C76 C75 C85 C86 147.7(5) . .
C74 C75 C85 C88 -155.5(5) . .
C76 C75 C85 C88 27.4(6) . .
C102 N5 C89 C90 2.1(4) . .
C102 N5 C89 C80 -175.7(3) . .
N4 C80 C89 N5 -35.9(6) . .
C79 C80 C89 N5 146.7(4) . .
N4 C80 C89 C90 146.7(4) . .
C79 C80 C89 C90 -30.6(6) . .
N5 C89 C90 C101 -1.6(4) . .
C80 C89 C90 C101 176.1(4) . .
N5 C89 C90 C91 163.7(5) . .
C80 C89 C90 C91 -18.5(8) . .
C89 C90 C91 C92 8.4(8) . .
C101 C90 C91 C92 173.6(4) . .
C89 C90 C91 C100 -166.5(5) . .
C101 C90 C91 C100 -1.3(4) . .
C100 C91 C92 C93 -2.0(5) . .
C90 C91 C92 C93 -176.4(4) . .
C91 C92 C93 C94 0.9(5) . .
C91 C92 C93 C103 178.9(3) . .
C92 C93 C94 C95 1.2(5) . .
C103 C93 C94 C95 -176.8(3) . .
C93 C94 C95 C100 -1.9(5) . .
C93 C94 C95 C96 174.9(3) . .
C100 C95 C96 C97 3.7(5) . .
C94 C95 C96 C97 -173.2(3) . .
C95 C96 C97 C98 -1.6(5) . .
C95 C96 C97 C107 175.0(3) . .
C96 C97 C98 C99 -1.8(5) . .
C107 C97 C98 C99 -178.5(3) . .
C97 C98 C99 C100 2.8(5) . .
C97 C98 C99 C101 178.5(4) . .
C94 C95 C100 C99 174.6(3) . .
C96 C95 C100 C99 -2.6(5) . .
C94 C95 C100 C91 0.8(5) . .
C96 C95 C100 C91 -176.4(3) . .
C98 C99 C100 C95 -0.5(5) . .
C101 C99 C100 C95 -177.5(3) . .
C98 C99 C100 C91 173.9(3) . .
C101 C99 C100 C91 -3.1(4) . .
C92 C91 C100 C95 1.1(5) . .
C90 C91 C100 C95 177.2(3) . .
C92 C91 C100 C99 -173.3(3) . .
C90 C91 C100 C99 2.8(4) . .
C89 C90 C101 C102 0.5(4) . .
C91 C90 C101 C102 -170.1(3) . .
C89 C90 C101 C99 170.1(3) . .
C91 C90 C101 C99 -0.5(4) . .
C98 C99 C101 C102 -10.0(8) . .
C100 C99 C101 C102 166.1(5) . .
C98 C99 C101 C90 -174.0(4) . .
C100 C99 C101 C90 2.1(4) . .
C89 N5 C102 C101 -1.8(4) . .
C89 N5 C102 C1 176.9(4) . 2_666
C90 C101 C102 N5 0.7(4) . .
C99 C101 C102 N5 -163.3(5) . .
C90 C101 C102 C1 -177.9(4) . 2_666
C99 C101 C102 C1 18.1(8) . 2_666
C94 C93 C103 C105 -2.6(6) . .
C92 C93 C103 C105 179.5(4) . .
C94 C93 C103 C104 -122.9(4) . .
C92 C93 C103 C104 59.1(4) . .
C94 C93 C103 C106 117.8(4) . .
C92 C93 C103 C106 -60.2(5) . .
C96 C97 C107 C109 -103.8(4) . .
C98 C97 C107 C109 72.8(4) . .
C96 C97 C107 C110 136.2(4) . .
C98 C97 C107 C110 -47.2(5) . .
C96 C97 C107 C108 14.7(5) . .
C98 C97 C107 C108 -168.7(3) . .

loop_
_platon_squeeze_void_nr
_platon_squeeze_void_average_x
_platon_squeeze_void_average_y
_platon_squeeze_void_average_z
_platon_squeeze_void_volume
_platon_squeeze_void_count_electrons
_platon_squeeze_void_content
1 0.014 0.141 0.464 3051 275 ' '
